data_4320257
loop_
_publ_author_name
'Harald K\"ohnlein'
'Andreas Purath'
'Christoph Klemp'
'Elke Baum'
'Ingo Krossing'
'Gregor St\"osser'
'Hansgeorg Schn\"ockel'

_publ_contact_author
;
    Prof. Dr. H: Schn\"ockel
    Inst. f. Anorganische
    der Universit\"at Karlsruhe (TH)
    Engesserstr. Geb. 30.45
    76128 Karlsruhe
    GERMANY
;
_publ_contact_author_email hg@achpc9.chemie.uni-karlsruhe.de
_publ_contact_author_fax '(49) 721 608 4854'
_publ_contact_author_phone '(49) 721 608 2980'
_publ_section_title
;
 Synthesis and Characterization of an Al693- Cluster with 51 Naked Al
 Atoms: Analogies and Differences to the Previously Characterized Al772-
 Cluster
;
_journal_name_full 'Inorganic Chemistry'
_journal_page_first 4830
_journal_page_last 4838
_journal_paper_doi 10.1021/ic0104297
_journal_volume 40
_journal_year 2001
_chemical_formula_sum 'C150 H372 Al69 Li3 N18 O12 Si36'
_chemical_formula_weight 5514.34
_chemical_name_systematic
;
   ?
;
_space_group_IT_number 15
_symmetry_cell_setting monoclinic
_symmetry_space_group_name_Hall '-C 2yc'
_symmetry_space_group_name_H-M 'C 1 2/c 1'
_atom_sites_solution_hydrogens geom
_atom_sites_solution_primary direct
_atom_sites_solution_secondary difmap
_audit_creation_method SHELXL-97
_cell_angle_alpha 90.00
_cell_angle_beta 96.11(3)
_cell_angle_gamma 90.00
_cell_formula_units_Z 4
_cell_length_a 29.172(6)
_cell_length_b 37.665(8)
_cell_length_c 31.502(6)
_cell_measurement_temperature 173(2)
_cell_measurement_theta_max 22.50
_cell_measurement_theta_min 2.07
_cell_volume 34417(12)
_computing_data_collection 'Nonius software'
_computing_data_reduction 'Nonius software'
_computing_molecular_graphics 'Diamond 2.1'
_computing_publication_material SHELX
_computing_structure_refinement 'SHELXL-97 (Sheldrick, 1997)'
_computing_structure_solution 'SHELXS-97 (Sheldrick, 1990)'
_diffrn_ambient_temperature 173(2)
_diffrn_measured_fraction_theta_full 0.998
_diffrn_measured_fraction_theta_max 0.998
_diffrn_measurement_device_type 'NONIUS KAPPA CCD'
_diffrn_measurement_method CCD
_diffrn_radiation_monochromator graphite
_diffrn_radiation_source 'fine-focus sealed tube'
_diffrn_radiation_type MoK\a
_diffrn_radiation_wavelength 0.71073
_diffrn_reflns_av_R_equivalents 0.0828
_diffrn_reflns_av_sigmaI/netI 0.1931
_diffrn_reflns_limit_h_max 31
_diffrn_reflns_limit_h_min -31
_diffrn_reflns_limit_k_max 40
_diffrn_reflns_limit_k_min -38
_diffrn_reflns_limit_l_max 33
_diffrn_reflns_limit_l_min -33
_diffrn_reflns_number 43008
_diffrn_reflns_theta_full 22.50
_diffrn_reflns_theta_max 22.50
_diffrn_reflns_theta_min 2.07
_exptl_absorpt_coefficient_mu 0.345
_exptl_absorpt_correction_type none
_exptl_crystal_colour black
_exptl_crystal_density_diffrn 1.064
_exptl_crystal_density_method 'not measured'
_exptl_crystal_description plate
_exptl_crystal_F_000 11616
_exptl_crystal_size_max 0.2
_exptl_crystal_size_mid 0.1
_exptl_crystal_size_min 0.05
_refine_diff_density_max 1.610
_refine_diff_density_min -0.686
_refine_diff_density_rms 0.145
_refine_ls_extinction_method none
_refine_ls_goodness_of_fit_ref 1.204
_refine_ls_hydrogen_treatment noref
_refine_ls_matrix_type full
_refine_ls_number_parameters 1092
_refine_ls_number_reflns 22466
_refine_ls_number_restraints 7
_refine_ls_restrained_S_all 1.204
_refine_ls_R_factor_all 0.2523
_refine_ls_R_factor_gt 0.1296
_refine_ls_shift/su_max 0.082
_refine_ls_shift/su_mean 0.010
_refine_ls_structure_factor_coef Fsqd
_refine_ls_weighting_details 'calc w=1/[\s^2^(Fo^2^)+(0.2000P)^2^+0.0000P] where P=(Fo^2^+2Fc^2^)/3'
_refine_ls_weighting_scheme calc
_refine_ls_wR_factor_gt 0.3705
_refine_ls_wR_factor_ref 0.4279
_reflns_number_gt 8787
_reflns_number_total 22466
_reflns_threshold_expression >2sigma(I)
_cod_data_source_file ic0104297_1.cif
_cod_data_source_block hk34mo
_cod_database_code 4320257

loop_
_symmetry_equiv_pos_as_xyz
'x, y, z'
'-x, y, -z+1/2'
'x+1/2, y+1/2, z'
'-x+1/2, y+1/2, -z+1/2'
'-x, -y, -z'
'x, -y, z-1/2'
'-x+1/2, -y+1/2, -z'
'x+1/2, -y+1/2, z-1/2'

loop_
_atom_site_label
_atom_site_type_symbol
_atom_site_fract_x
_atom_site_fract_y
_atom_site_fract_z
_atom_site_U_iso_or_equiv
_atom_site_adp_type
_atom_site_occupancy
_atom_site_symmetry_multiplicity
_atom_site_calc_flag
_atom_site_refinement_flags
_atom_site_disorder_assembly
_atom_site_disorder_group
Al1 Al 0.5000 -1.22276(14) 1.2500 0.079(2) Uani 1 2 d S . .
Al2 Al 0.53888(14) -1.27764(10) 1.20045(13) 0.0696(12) Uani 1 1 d . . .
Al3 Al 0.44480(14) -1.27501(10) 1.21267(13) 0.0692(12) Uani 1 1 d . . .
Al4 Al 0.59231(14) -1.22271(10) 1.23663(13) 0.0728(13) Uani 1 1 d . . .
Al5 Al 0.34010(14) -1.27233(10) 1.20615(13) 0.0687(12) Uani 1 1 d . . .
Al6 Al 0.56718(14) -1.33848(10) 1.24143(12) 0.0633(11) Uani 1 1 d . . .
Al7 Al 0.38607(14) -1.32572(10) 1.17760(12) 0.0674(12) Uani 1 1 d . . .
Al8 Al 0.68330(15) -1.22286(11) 1.23581(14) 0.0822(14) Uani 1 1 d . . .
Al9 Al 0.63504(14) -1.28287(11) 1.20630(13) 0.0724(12) Uani 1 1 d . . .
Al10 Al 0.48494(14) -1.33723(10) 1.18807(12) 0.0686(12) Uani 1 1 d . . .
Al11 Al 0.34259(14) -1.33768(10) 1.24545(12) 0.0674(12) Uani 1 1 d . . .
Al12 Al 0.5000 -1.38431(14) 1.2500 0.0680(16) Uani 1 2 d S . .
Al13 Al 0.56482(15) -1.20587(10) 1.31583(15) 0.0824(15) Uani 1 1 d . . .
Al14 Al 0.39276(15) -1.26191(11) 1.13599(14) 0.0787(13) Uani 1 1 d . . .
Al15 Al 0.28902(16) -1.21797(11) 1.17875(15) 0.0866(15) Uani 1 1 d . . .
Al16 Al 0.67617(15) -1.23920(12) 1.15394(14) 0.0874(15) Uani 1 1 d . . .
Al17 Al 0.64770(16) -1.17106(11) 1.27901(18) 0.0984(17) Uani 1 1 d . . .
Al18 Al 0.54544(15) -1.15443(12) 1.2556(2) 0.118(2) Uani 1 1 d . . .
Al19 Al 0.62458(16) -1.18199(12) 1.16987(16) 0.0984(17) Uani 1 1 d . . .
Al20 Al 0.58435(15) -1.24610(13) 1.13834(15) 0.0914(16) Uani 1 1 d . . .
Al21 Al 0.43654(17) -1.32540(13) 1.11280(14) 0.0964(17) Uani 1 1 d . . .
Al22 Al 0.59516(18) -1.13376(12) 1.3317(2) 0.125(2) Uani 1 1 d . . .
Al23 Al 0.60956(16) -1.12184(12) 1.2098(2) 0.118(2) Uani 1 1 d . . .
Al24 Al 0.64379(17) -1.19712(13) 1.36520(16) 0.1026(18) Uani 1 1 d . . .
Al25 Al 0.53193(16) -1.23742(15) 1.06538(16) 0.112(2) Uani 1 1 d . . .
Al26 Al 0.56853(18) -1.08437(12) 1.2702(3) 0.144(3) Uani 1 1 d . . .
Al27 Al 0.48873(16) -1.26962(15) 1.12607(16) 0.112(2) Uani 1 1 d . . .
Al28 Al 0.5000 -1.04357(18) 1.2500 0.191(6) Uani 1 2 d S . .
Al29 Al 0.52721(17) -1.19360(18) 1.1792(2) 0.139(3) Uani 1 1 d . . .
Al31 Al 0.53520(17) -1.20332(15) 1.39804(17) 0.117(2) Uani 1 1 d . . .
Al33 Al 0.65571(17) -1.10156(12) 1.2837(2) 0.125(2) Uani 1 1 d . . .
Al34 Al 0.55605(17) -1.17723(15) 1.10371(19) 0.123(2) Uani 1 1 d . . .
Al35 Al 0.59846(18) -1.15402(16) 1.4140(2) 0.132(2) Uani 1 1 d . . .
Al36 Al 0.57415(18) -1.11051(16) 1.1299(2) 0.159(3) Uani 1 1 d . . .
Al37 Al 0.48456(18) -1.13737(16) 1.1298(2) 0.131(2) Uani 1 1 d . . .
Al38 Al 0.51522(17) -1.10155(13) 1.1970(2) 0.142(3) Uani 1 1 d . . .
Si1 Si 0.53252(19) -1.45578(11) 1.28974(15) 0.1059(17) Uani 1 1 d . . .
Si3 Si 0.31271(19) -1.40840(13) 1.28288(18) 0.1189(19) Uani 1 1 d . . .
Si4 Si 0.24912(18) -1.37107(13) 1.21559(16) 0.1039(16) Uani 1 1 d . . .
Si5 Si 0.18895(17) -1.19640(12) 1.19349(18) 0.1150(18) Uani 1 1 d . . .
Si6 Si 0.20736(16) -1.23798(13) 1.11510(15) 0.0984(16) Uani 1 1 d . . .
Si7 Si 0.3725(2) -1.36373(14) 1.04314(14) 0.1079(18) Uani 1 1 d . . .
Si8 Si 0.4763(2) -1.37727(19) 1.05085(15) 0.148(3) Uani 1 1 d . . .
Si9 Si 0.47991(18) -1.24542(18) 0.97629(16) 0.139(2) Uani 1 1 d . . .
Si10 Si 0.58329(19) -1.2466(2) 0.98588(17) 0.154(3) Uani 1 1 d . . .
Si11 Si 0.7334(2) -1.29287(16) 1.11067(15) 0.120(2) Uani 1 1 d . . .
Si12 Si 0.76563(18) -1.21710(18) 1.11612(18) 0.136(2) Uani 1 1 d . . .
Si13 Si 0.6693(2) -1.14983(18) 1.4921(2) 0.149(3) Uani 1 1 d . . .
Si14 Si 0.5980(2) -1.0914(2) 1.4799(3) 0.200(4) Uani 1 1 d . . .
Si15 Si 0.6194(4) -1.0959(2) 1.0493(4) 0.324(9) Uani 1 1 d D . .
Si16 Si 0.5819(3) -1.0343(2) 1.0935(3) 0.197(4) Uani 1 1 d D . .
Si17 Si 0.4525(3) -0.97228(18) 1.2349(4) 0.227(5) Uani 1 1 d . . .
Si19 Si 0.73172(17) -1.05655(13) 1.2491(2) 0.143(3) Uani 1 1 d D . .
Si20 Si 0.7250(2) -1.06117(14) 1.3425(3) 0.161(3) Uani 1 1 d D . .
N1 N 0.5000 -1.4331(4) 1.2500 0.078(5) Uani 1 2 d S . .
N2 N 0.2990(4) -1.3729(3) 1.2511(3) 0.077(3) Uani 1 1 d . . .
N3 N 0.2262(4) -1.2164(3) 1.1612(4) 0.090(4) Uani 1 1 d . . .
N4 N 0.4273(5) -1.3560(3) 1.0658(3) 0.102(4) Uani 1 1 d . . .
N5 N 0.5328(4) -1.2442(4) 1.0085(3) 0.126(6) Uani 1 1 d . . .
N6 N 0.7242(4) -1.2506(4) 1.1231(3) 0.097(4) Uani 1 1 d . . .
N7 N 0.6213(5) -1.1314(4) 1.4627(5) 0.137(6) Uani 1 1 d . . .
N8 N 0.5941(6) -1.0783(5) 1.0927(7) 0.214(11) Uani 1 1 d . . .
N9 N 0.5000 -0.9949(5) 1.2500 0.26(2) Uani 1 2 d S . .
N10 N 0.7047(4) -1.0739(3) 1.2909(5) 0.127(5) Uani 1 1 d . . .
C1A C 0.5795(6) -1.4276(4) 1.3197(5) 0.121(6) Uani 1 1 d . . .
H1A1 H 0.6001 -1.4191 1.3002 0.182 Uiso 1 1 calc R . .
H1A2 H 0.5963 -1.4417 1.3415 0.182 Uiso 1 1 calc R . .
H1A3 H 0.5657 -1.4077 1.3327 0.182 Uiso 1 1 calc R . .
C1B C 0.5636(7) -1.4951(4) 1.2676(6) 0.163(9) Uani 1 1 d . . .
H1B1 H 0.5416 -1.5103 1.2517 0.245 Uiso 1 1 calc R . .
H1B2 H 0.5796 -1.5083 1.2907 0.245 Uiso 1 1 calc R . .
H1B3 H 0.5854 -1.4866 1.2491 0.245 Uiso 1 1 calc R . .
C1C C 0.4924(7) -1.4697(5) 1.3307(6) 0.179(10) Uani 1 1 d . . .
H1C1 H 0.4677 -1.4838 1.3170 0.269 Uiso 1 1 calc R . .
H1C2 H 0.4799 -1.4490 1.3429 0.269 Uiso 1 1 calc R . .
H1C3 H 0.5093 -1.4834 1.3528 0.269 Uiso 1 1 calc R . .
C3A C 0.3716(7) -1.4039(6) 1.3130(7) 0.206(12) Uani 1 1 d . . .
H3A1 H 0.3940 -1.4003 1.2933 0.309 Uiso 1 1 calc R . .
H3A2 H 0.3790 -1.4252 1.3291 0.309 Uiso 1 1 calc R . .
H3A3 H 0.3719 -1.3840 1.3321 0.309 Uiso 1 1 calc R . .
C3B C 0.2686(8) -1.4144(6) 1.3200(7) 0.206(11) Uani 1 1 d . . .
H3B1 H 0.2389 -1.4174 1.3040 0.309 Uiso 1 1 calc R . .
H3B2 H 0.2680 -1.3939 1.3380 0.309 Uiso 1 1 calc R . .
H3B3 H 0.2758 -1.4351 1.3373 0.309 Uiso 1 1 calc R . .
C3C C 0.3151(8) -1.4495(5) 1.2528(9) 0.231(14) Uani 1 1 d . . .
H3C1 H 0.3358 -1.4466 1.2313 0.347 Uiso 1 1 calc R . .
H3C2 H 0.2848 -1.4551 1.2394 0.347 Uiso 1 1 calc R . .
H3C3 H 0.3258 -1.4683 1.2717 0.347 Uiso 1 1 calc R . .
C4A C 0.2220(6) -1.3265(5) 1.2120(6) 0.164(9) Uani 1 1 d . . .
H4A1 H 0.2431 -1.3097 1.2021 0.246 Uiso 1 1 calc R . .
H4A2 H 0.2143 -1.3195 1.2397 0.246 Uiso 1 1 calc R . .
H4A3 H 0.1945 -1.3273 1.1924 0.246 Uiso 1 1 calc R . .
C4B C 0.2027(6) -1.3985(5) 1.2332(7) 0.167(9) Uani 1 1 d . . .
H4B1 H 0.2132 -1.4225 1.2371 0.251 Uiso 1 1 calc R . .
H4B2 H 0.1765 -1.3979 1.2120 0.251 Uiso 1 1 calc R . .
H4B3 H 0.1940 -1.3894 1.2597 0.251 Uiso 1 1 calc R . .
C4C C 0.2589(7) -1.3856(7) 1.1617(6) 0.194(11) Uani 1 1 d . . .
H4C1 H 0.2723 -1.4089 1.1631 0.292 Uiso 1 1 calc R . .
H4C2 H 0.2795 -1.3693 1.1499 0.292 Uiso 1 1 calc R . .
H4C3 H 0.2301 -1.3861 1.1439 0.292 Uiso 1 1 calc R . .
C5A C 0.1362(6) -1.1768(5) 1.1607(7) 0.170(9) Uani 1 1 d . . .
H5A1 H 0.1460 -1.1596 1.1410 0.255 Uiso 1 1 calc R . .
H5A2 H 0.1167 -1.1656 1.1794 0.255 Uiso 1 1 calc R . .
H5A3 H 0.1195 -1.1954 1.1450 0.255 Uiso 1 1 calc R . .
C5B C 0.2180(6) -1.1583(4) 1.2288(6) 0.139(7) Uani 1 1 d . . .
H5B1 H 0.2303 -1.1409 1.2109 0.208 Uiso 1 1 calc R . .
H5B2 H 0.2424 -1.1680 1.2483 0.208 Uiso 1 1 calc R . .
H5B3 H 0.1955 -1.1474 1.2447 0.208 Uiso 1 1 calc R . .
C5C C 0.1677(6) -1.2295(4) 1.2316(6) 0.146(8) Uani 1 1 d . . .
H5C1 H 0.1527 -1.2488 1.2158 0.219 Uiso 1 1 calc R . .
H5C2 H 0.1462 -1.2182 1.2483 0.219 Uiso 1 1 calc R . .
H5C3 H 0.1933 -1.2384 1.2502 0.219 Uiso 1 1 calc R . .
C6A C 0.2543(5) -1.2682(5) 1.0995(5) 0.118(6) Uani 1 1 d . . .
H6A1 H 0.2615 -1.2855 1.1216 0.177 Uiso 1 1 calc R . .
H6A2 H 0.2813 -1.2544 1.0959 0.177 Uiso 1 1 calc R . .
H6A3 H 0.2439 -1.2800 1.0733 0.177 Uiso 1 1 calc R . .
C6B C 0.1555(5) -1.2655(4) 1.1194(5) 0.114(6) Uani 1 1 d . . .
H6B1 H 0.1616 -1.2821 1.1425 0.171 Uiso 1 1 calc R . .
H6B2 H 0.1479 -1.2782 1.0932 0.171 Uiso 1 1 calc R . .
H6B3 H 0.1302 -1.2505 1.1248 0.171 Uiso 1 1 calc R . .
C6C C 0.1947(6) -1.2066(6) 1.0706(6) 0.170(10) Uani 1 1 d . . .
H6C1 H 0.2214 -1.1922 1.0678 0.256 Uiso 1 1 calc R . .
H6C2 H 0.1694 -1.1916 1.0763 0.256 Uiso 1 1 calc R . .
H6C3 H 0.1867 -1.2195 1.0447 0.256 Uiso 1 1 calc R . .
C7A C 0.3686(6) -1.3756(4) 0.9844(4) 0.124(7) Uani 1 1 d . . .
H7A1 H 0.3807 -1.3565 0.9688 0.186 Uiso 1 1 calc R . .
H7A2 H 0.3369 -1.3796 0.9737 0.186 Uiso 1 1 calc R . .
H7A3 H 0.3861 -1.3968 0.9808 0.186 Uiso 1 1 calc R . .
C7B C 0.3341(5) -1.3264(5) 1.0467(4) 0.123(7) Uani 1 1 d . . .
H7B1 H 0.3460 -1.3061 1.0330 0.184 Uiso 1 1 calc R . .
H7B2 H 0.3317 -1.3210 1.0762 0.184 Uiso 1 1 calc R . .
H7B3 H 0.3041 -1.3322 1.0328 0.184 Uiso 1 1 calc R . .
C7C C 0.3466(6) -1.4008(4) 1.0688(5) 0.133(7) Uani 1 1 d . . .
H7C1 H 0.3660 -1.4214 1.0680 0.199 Uiso 1 1 calc R . .
H7C2 H 0.3169 -1.4059 1.0540 0.199 Uiso 1 1 calc R . .
H7C3 H 0.3433 -1.3949 1.0979 0.199 Uiso 1 1 calc R . .
C8A C 0.4922(6) -1.3615(6) 1.0004(5) 0.166(9) Uani 1 1 d . . .
H8A1 H 0.4990 -1.3366 1.0025 0.248 Uiso 1 1 calc R . .
H8A2 H 0.4671 -1.3654 0.9786 0.248 Uiso 1 1 calc R . .
H8A3 H 0.5189 -1.3742 0.9933 0.248 Uiso 1 1 calc R . .
C8B C 0.4650(8) -1.4261(5) 1.0461(6) 0.176(10) Uani 1 1 d . . .
H8B1 H 0.4560 -1.4350 1.0726 0.263 Uiso 1 1 calc R . .
H8B2 H 0.4926 -1.4381 1.0397 0.263 Uiso 1 1 calc R . .
H8B3 H 0.4408 -1.4304 1.0237 0.263 Uiso 1 1 calc R . .
C8C C 0.5285(6) -1.3713(6) 1.0898(6) 0.197(12) Uani 1 1 d . . .
H8C1 H 0.5220 -1.3793 1.1175 0.296 Uiso 1 1 calc R . .
H8C2 H 0.5368 -1.3466 1.0913 0.296 Uiso 1 1 calc R . .
H8C3 H 0.5535 -1.3848 1.0808 0.296 Uiso 1 1 calc R . .
C9A C 0.4307(5) -1.2676(5) 1.0033(5) 0.123(7) Uani 1 1 d . . .
H9A1 H 0.4391 -1.2916 1.0110 0.185 Uiso 1 1 calc R . .
H9A2 H 0.4030 -1.2677 0.9839 0.185 Uiso 1 1 calc R . .
H9A3 H 0.4255 -1.2546 1.0286 0.185 Uiso 1 1 calc R . .
C9B C 0.4620(6) -1.1994(5) 0.9606(6) 0.167(9) Uani 1 1 d . . .
H9B1 H 0.4860 -1.1881 0.9469 0.251 Uiso 1 1 calc R . .
H9B2 H 0.4566 -1.1861 0.9856 0.251 Uiso 1 1 calc R . .
H9B3 H 0.4343 -1.2001 0.9413 0.251 Uiso 1 1 calc R . .
C9C C 0.4819(7) -1.2713(6) 0.9247(5) 0.182(11) Uani 1 1 d . . .
H9C1 H 0.5056 -1.2617 0.9091 0.273 Uiso 1 1 calc R . .
H9C2 H 0.4527 -1.2695 0.9078 0.273 Uiso 1 1 calc R . .
H9C3 H 0.4885 -1.2958 0.9313 0.273 Uiso 1 1 calc R . .
C10A C 0.5847(7) -1.2080(9) 0.9427(7) 0.32(2) Uani 1 1 d . . .
H10A H 0.5605 -1.2118 0.9200 0.479 Uiso 1 1 calc R . .
H10B H 0.6139 -1.2081 0.9313 0.479 Uiso 1 1 calc R . .
H10C H 0.5802 -1.1855 0.9560 0.479 Uiso 1 1 calc R . .
C10B C 0.6339(6) -1.2263(7) 1.0232(6) 0.230(16) Uani 1 1 d . . .
H10D H 0.6256 -1.2029 1.0318 0.346 Uiso 1 1 calc R . .
H10E H 0.6608 -1.2249 1.0082 0.346 Uiso 1 1 calc R . .
H10F H 0.6403 -1.2410 1.0479 0.346 Uiso 1 1 calc R . .
C10C C 0.6001(6) -1.2900(7) 0.9738(7) 0.187(11) Uani 1 1 d . . .
H10G H 0.5772 -1.3004 0.9533 0.281 Uiso 1 1 calc R . .
H10H H 0.6032 -1.3041 0.9993 0.281 Uiso 1 1 calc R . .
H10I H 0.6292 -1.2892 0.9620 0.281 Uiso 1 1 calc R . .
C11A C 0.6787(6) -1.3183(5) 1.0977(5) 0.136(7) Uani 1 1 d . . .
H11A H 0.6591 -1.3151 1.1201 0.204 Uiso 1 1 calc R . .
H11B H 0.6856 -1.3431 1.0951 0.204 Uiso 1 1 calc R . .
H11C H 0.6631 -1.3099 1.0712 0.204 Uiso 1 1 calc R . .
C11B C 0.7679(8) -1.3036(7) 1.0660(6) 0.222(13) Uani 1 1 d . . .
H11D H 0.7537 -1.2931 1.0401 0.334 Uiso 1 1 calc R . .
H11E H 0.7692 -1.3289 1.0625 0.334 Uiso 1 1 calc R . .
H11F H 0.7985 -1.2944 1.0723 0.334 Uiso 1 1 calc R . .
C11C C 0.7648(7) -1.3155(5) 1.1549(6) 0.160(8) Uani 1 1 d . . .
H11G H 0.7487 -1.3130 1.1798 0.240 Uiso 1 1 calc R . .
H11H H 0.7950 -1.3052 1.1605 0.240 Uiso 1 1 calc R . .
H11I H 0.7675 -1.3402 1.1482 0.240 Uiso 1 1 calc R . .
C12A C 0.8273(5) -1.2333(8) 1.1376(6) 0.242(16) Uani 1 1 d . . .
H12A H 0.8277 -1.2401 1.1670 0.364 Uiso 1 1 calc R . .
H12B H 0.8490 -1.2145 1.1352 0.364 Uiso 1 1 calc R . .
H12C H 0.8355 -1.2534 1.1212 0.364 Uiso 1 1 calc R . .
C12B C 0.7651(6) -1.2024(6) 1.0586(6) 0.185(11) Uani 1 1 d . . .
H12D H 0.7676 -1.2228 1.0407 0.277 Uiso 1 1 calc R . .
H12E H 0.7906 -1.1867 1.0560 0.277 Uiso 1 1 calc R . .
H12F H 0.7367 -1.1902 1.0499 0.277 Uiso 1 1 calc R . .
C12C C 0.7589(8) -1.1759(6) 1.1477(7) 0.209(12) Uani 1 1 d . . .
H12G H 0.7591 -1.1819 1.1773 0.314 Uiso 1 1 calc R . .
H12H H 0.7302 -1.1647 1.1378 0.314 Uiso 1 1 calc R . .
H12I H 0.7839 -1.1600 1.1441 0.314 Uiso 1 1 calc R . .
C13A C 0.6749(7) -1.1991(5) 1.4876(6) 0.166(9) Uani 1 1 d . . .
H13A H 0.6736 -1.2056 1.4580 0.249 Uiso 1 1 calc R . .
H13B H 0.6501 -1.2104 1.5001 0.249 Uiso 1 1 calc R . .
H13C H 0.7038 -1.2066 1.5022 0.249 Uiso 1 1 calc R . .
C13B C 0.7226(6) -1.1289(7) 1.4665(7) 0.203(12) Uani 1 1 d . . .
H13D H 0.7191 -1.1332 1.4362 0.304 Uiso 1 1 calc R . .
H13E H 0.7506 -1.1396 1.4791 0.304 Uiso 1 1 calc R . .
H13F H 0.7236 -1.1038 1.4717 0.304 Uiso 1 1 calc R . .
C13C C 0.6740(8) -1.1421(6) 1.5521(6) 0.192(11) Uani 1 1 d . . .
H13G H 0.6725 -1.1171 1.5577 0.288 Uiso 1 1 calc R . .
H13H H 0.7027 -1.1514 1.5651 0.288 Uiso 1 1 calc R . .
H13I H 0.6490 -1.1539 1.5638 0.288 Uiso 1 1 calc R . .
C14A C 0.5578(8) -1.0641(8) 1.4334(13) 0.36(3) Uani 1 1 d . . .
H14A H 0.5749 -1.0601 1.4095 0.542 Uiso 1 1 calc R . .
H14B H 0.5489 -1.0417 1.4447 0.542 Uiso 1 1 calc R . .
H14C H 0.5307 -1.0777 1.4244 0.542 Uiso 1 1 calc R . .
C14B C 0.6449(7) -1.0586(5) 1.4991(7) 0.177(10) Uani 1 1 d . . .
H14D H 0.6648 -1.0550 1.4770 0.266 Uiso 1 1 calc R . .
H14E H 0.6625 -1.0677 1.5241 0.266 Uiso 1 1 calc R . .
H14F H 0.6312 -1.0364 1.5057 0.266 Uiso 1 1 calc R . .
C14C C 0.5627(8) -1.0983(6) 1.5266(8) 0.233(15) Uani 1 1 d . . .
H14G H 0.5369 -1.1135 1.5179 0.350 Uiso 1 1 calc R . .
H14H H 0.5517 -1.0758 1.5356 0.350 Uiso 1 1 calc R . .
H14I H 0.5816 -1.1092 1.5499 0.350 Uiso 1 1 calc R . .
C15A C 0.6658(7) -1.1268(7) 1.0710(9) 0.282(19) Uani 1 1 d D . .
H15A H 0.6535 -1.1436 1.0897 0.424 Uiso 1 1 calc R . .
H15B H 0.6903 -1.1136 1.0865 0.424 Uiso 1 1 calc R . .
H15C H 0.6777 -1.1392 1.0479 0.424 Uiso 1 1 calc R . .
C15C C 0.6449(12) -1.0616(9) 1.0158(16) 0.56(5) Uani 1 1 d D . .
H15D H 0.6210 -1.0457 1.0040 0.841 Uiso 1 1 calc R . .
H15E H 0.6586 -1.0730 0.9931 0.841 Uiso 1 1 calc R . .
H15F H 0.6679 -1.0483 1.0331 0.841 Uiso 1 1 calc R . .
C15B C 0.5770(8) -1.1189(7) 1.0103(6) 0.31(3) Uani 1 1 d D . .
H15G H 0.5529 -1.1027 1.0002 0.465 Uiso 1 1 calc R . .
H15H H 0.5640 -1.1387 1.0240 0.465 Uiso 1 1 calc R . .
H15I H 0.5923 -1.1272 0.9867 0.465 Uiso 1 1 calc R . .
C16A C 0.5492(6) -1.0155(6) 1.0449(6) 0.206(13) Uani 1 1 d D . .
H16A H 0.5669 -1.0182 1.0211 0.309 Uiso 1 1 calc R . .
H16B H 0.5435 -0.9907 1.0494 0.309 Uiso 1 1 calc R . .
H16C H 0.5204 -1.0278 1.0392 0.309 Uiso 1 1 calc R . .
C16B C 0.5419(10) -1.0252(6) 1.1426(10) 0.28(2) Uani 1 1 d . . .
H16D H 0.5573 -1.0344 1.1687 0.426 Uiso 1 1 calc R . .
H16E H 0.5127 -1.0368 1.1364 0.426 Uiso 1 1 calc R . .
H16F H 0.5372 -1.0001 1.1454 0.426 Uiso 1 1 calc R . .
C16C C 0.6079(13) -1.0149(7) 1.1218(8) 0.30(3) Uani 1 1 d . . .
H16G H 0.6194 -1.0296 1.1455 0.455 Uiso 1 1 calc R . .
H16H H 0.5898 -0.9960 1.1317 0.455 Uiso 1 1 calc R . .
H16I H 0.6333 -1.0052 1.1087 0.455 Uiso 1 1 calc R . .
C17A C 0.4098(10) -0.9982(8) 1.1887(16) 0.45(4) Uani 1 1 d . . .
H17A H 0.4272 -1.0052 1.1658 0.673 Uiso 1 1 calc R . .
H17B H 0.3853 -0.9825 1.1778 0.673 Uiso 1 1 calc R . .
H17C H 0.3970 -1.0188 1.2008 0.673 Uiso 1 1 calc R . .
C17B C 0.4181(8) -0.9553(6) 1.2768(8) 0.211(11) Uani 1 1 d . . .
H17D H 0.4376 -0.9416 1.2971 0.317 Uiso 1 1 calc R . .
H17E H 0.4053 -0.9749 1.2910 0.317 Uiso 1 1 calc R . .
H17F H 0.3936 -0.9406 1.2639 0.317 Uiso 1 1 calc R . .
C17C C 0.4720(8) -0.9310(5) 1.1979(15) 0.42(4) Uani 1 1 d . . .
H17G H 0.4959 -0.9175 1.2138 0.636 Uiso 1 1 calc R . .
H17H H 0.4459 -0.9159 1.1901 0.636 Uiso 1 1 calc R . .
H17I H 0.4832 -0.9403 1.1726 0.636 Uiso 1 1 calc R . .
C19A C 0.7974(5) -1.0520(5) 1.2611(8) 0.173(10) Uani 1 1 d . . .
H19A H 0.8043 -1.0371 1.2857 0.260 Uiso 1 1 calc R . .
H19B H 0.8098 -1.0415 1.2370 0.260 Uiso 1 1 calc R . .
H19C H 0.8108 -1.0750 1.2667 0.260 Uiso 1 1 calc R . .
C19B C 0.7241(6) -1.0844(4) 1.2010(7) 0.159(9) Uani 1 1 d . . .
H19D H 0.6918 -1.0880 1.1928 0.239 Uiso 1 1 calc R . .
H19E H 0.7387 -1.1070 1.2069 0.239 Uiso 1 1 calc R . .
H19F H 0.7377 -1.0729 1.1783 0.239 Uiso 1 1 calc R . .
C19C C 0.7085(6) -1.0132(5) 1.2318(7) 0.170(9) Uani 1 1 d . . .
H19G H 0.7107 -0.9973 1.2558 0.255 Uiso 1 1 calc R . .
H19H H 0.6768 -1.0158 1.2206 0.255 Uiso 1 1 calc R . .
H19I H 0.7258 -1.0039 1.2101 0.255 Uiso 1 1 calc R . .
C20A C 0.6796(7) -1.0661(6) 1.3811(7) 0.210(13) Uani 1 1 d . . .
H20A H 0.6915 -1.0806 1.4048 0.315 Uiso 1 1 calc R . .
H20B H 0.6526 -1.0770 1.3667 0.315 Uiso 1 1 calc R . .
H20C H 0.6718 -1.0431 1.3913 0.315 Uiso 1 1 calc R . .
C20B C 0.7414(7) -1.0120(5) 1.3486(9) 0.216(13) Uani 1 1 d . . .
H20D H 0.7161 -0.9976 1.3366 0.324 Uiso 1 1 calc R . .
H20E H 0.7680 -1.0074 1.3339 0.324 Uiso 1 1 calc R . .
H20F H 0.7484 -1.0064 1.3783 0.324 Uiso 1 1 calc R . .
C20C C 0.7736(7) -1.0909(6) 1.3700(8) 0.209(12) Uani 1 1 d . . .
H20G H 0.7993 -1.0910 1.3533 0.314 Uiso 1 1 calc R . .
H20H H 0.7623 -1.1147 1.3723 0.314 Uiso 1 1 calc R . .
H20I H 0.7833 -1.0818 1.3979 0.314 Uiso 1 1 calc R . .
C109 C 0.5803(10) -1.0693(11) 0.9070(7) 0.317(19) Uiso 1 1 d G . .
C110 C 0.5787(8) -1.1059(10) 0.9012(7) 0.38(2) Uiso 1 1 d G . .
H110 H 0.5525 -1.1185 0.9062 0.461 Uiso 1 1 calc R . .
C111 C 0.6164(13) -1.1236(5) 0.8877(7) 0.263(14) Uiso 1 1 d G . .
H111 H 0.6154 -1.1480 0.8838 0.316 Uiso 1 1 calc R . .
C112 C 0.6557(9) -1.1047(9) 0.8802(6) 0.305(17) Uiso 1 1 d G . .
H112 H 0.6809 -1.1165 0.8712 0.366 Uiso 1 1 calc R . .
C113 C 0.6573(9) -1.0681(9) 0.8861(7) 0.280(15) Uiso 1 1 d G . .
H113 H 0.6835 -1.0555 0.8810 0.335 Uiso 1 1 calc R . .
C114 C 0.6196(14) -1.0504(5) 0.8995(8) 0.47(3) Uiso 1 1 d G . .
H114 H 0.6206 -1.0260 0.9034 0.559 Uiso 1 1 calc R . .
C115 C 0.5424(16) -1.0478(13) 0.9231(16) 0.46(3) Uiso 1 1 d . . .
H15G H 0.5514 -1.0232 0.9249 0.687 Uiso 1 1 calc R . .
H15H H 0.5368 -1.0561 0.9509 0.687 Uiso 1 1 calc R . .
H15I H 0.5148 -1.0501 0.9038 0.687 Uiso 1 1 calc R . .
C116 C 0.5908(9) -0.5553(6) 1.1135(9) 0.218(11) Uiso 1 1 d G . .
C117 C 0.5610(8) -0.5453(8) 1.0782(8) 0.265(14) Uiso 1 1 d G . .
H117 H 0.5442 -0.5624 1.0620 0.318 Uiso 1 1 calc R . .
C118 C 0.5564(7) -0.5096(9) 1.0671(6) 0.286(16) Uiso 1 1 d G . .
H118 H 0.5365 -0.5029 1.0434 0.343 Uiso 1 1 calc R . .
C119 C 0.5816(11) -0.4840(5) 1.0913(11) 0.51(4) Uiso 1 1 d G . .
H119 H 0.5786 -0.4602 1.0839 0.615 Uiso 1 1 calc R . .
C120 C 0.6114(9) -0.4941(9) 1.1266(9) 0.34(2) Uiso 1 1 d G . .
H120 H 0.6283 -0.4770 1.1428 0.408 Uiso 1 1 calc R . .
C121 C 0.6160(7) -0.5297(10) 1.1377(6) 0.34(2) Uiso 1 1 d G . .
H121 H 0.6360 -0.5365 1.1614 0.408 Uiso 1 1 calc R . .
C122 C 0.5852(11) -0.5943(9) 1.1150(10) 0.294(17) Uiso 1 1 d . . .
H16D H 0.6043 -0.6037 1.1391 0.441 Uiso 1 1 calc R . .
H16E H 0.5941 -0.6046 1.0892 0.441 Uiso 1 1 calc R . .
H16F H 0.5536 -0.5999 1.1176 0.441 Uiso 1 1 calc R . .
C123 C 1.0891(8) 0.1155(7) 0.7917(8) 0.44(3) Uiso 1 1 d G . .
C124 C 1.0993(8) 0.1483(7) 0.8106(9) 0.312(18) Uiso 1 1 d G . .
H124 H 1.1238 0.1616 0.8027 0.375 Uiso 1 1 calc R . .
C125 C 1.0729(13) 0.1611(8) 0.8415(8) 0.51(4) Uiso 1 1 d G . .
H125 H 1.0797 0.1830 0.8542 0.618 Uiso 1 1 calc R . .
C126 C 1.0363(11) 0.1411(11) 0.8534(7) 0.39(2) Uiso 1 1 d G . .
H126 H 1.0186 0.1497 0.8741 0.463 Uiso 1 1 calc R . .
C127 C 1.0261(10) 0.1083(11) 0.8345(11) 0.75(7) Uiso 1 1 d G . .
H127 H 1.0016 0.0949 0.8424 0.905 Uiso 1 1 calc R . .
C128 C 1.0525(11) 0.0955(7) 0.8036(11) 0.72(6) Uiso 1 1 d G . .
H128 H 1.0457 0.0736 0.7909 0.868 Uiso 1 1 calc R . .
C129 C 1.0889(12) 0.1144(11) 0.7453(9) 0.48(3) Uiso 1 1 d G . .
H12J H 1.0816 0.0908 0.7353 0.718 Uiso 1 1 calc R . .
H12K H 1.1187 0.1209 0.7377 0.718 Uiso 1 1 calc R . .
H12L H 1.0662 0.1306 0.7324 0.718 Uiso 1 1 calc R . .
Li1 Li 0.6757 -0.4584 0.9640 0.168(14) Uiso 1 1 d . . .
O1A O 0.6613 -0.4069 0.9687 1.01(4) Uiso 1 1 d . . .
O1B O 0.7050 -0.4770 1.0199 1.01(4) Uiso 1 1 d . . .
O1C O 0.6165 -0.4840 0.9470 1.01(4) Uiso 1 1 d . . .
O1D O 0.7180 -0.4650 0.9170 1.01(4) Uiso 1 1 d . . .
Li2 Li 1.0000 0.3034 0.7500 0.130(15) Uiso 1 2 d S . .
O2A O 0.9464 0.3360 0.7540 0.81(3) Uiso 1 1 d . . .
O2B O 1.0045 0.2690 0.8010 0.81(3) Uiso 1 1 d . . .

loop_
_atom_site_aniso_label
_atom_site_aniso_U_11
_atom_site_aniso_U_22
_atom_site_aniso_U_33
_atom_site_aniso_U_23
_atom_site_aniso_U_13
_atom_site_aniso_U_12
Al1 0.095(5) 0.042(3) 0.114(5) 0.000 0.076(4) 0.000
Al2 0.071(3) 0.048(2) 0.098(3) 0.010(2) 0.046(2) 0.008(2)
Al3 0.075(3) 0.042(2) 0.098(3) 0.012(2) 0.044(2) 0.006(2)
Al4 0.068(3) 0.051(3) 0.109(3) 0.013(2) 0.056(3) 0.010(2)
Al5 0.070(3) 0.047(2) 0.096(3) 0.007(2) 0.040(2) 0.004(2)
Al6 0.071(3) 0.044(2) 0.078(3) -0.003(2) 0.023(2) 0.006(2)
Al7 0.079(3) 0.047(2) 0.080(3) 0.007(2) 0.027(2) 0.005(2)
Al8 0.073(3) 0.065(3) 0.119(3) 0.011(2) 0.060(3) 0.005(2)
Al9 0.071(3) 0.062(3) 0.090(3) 0.005(2) 0.042(2) 0.018(2)
Al10 0.079(3) 0.050(2) 0.081(3) 0.001(2) 0.028(2) 0.011(2)
Al11 0.075(3) 0.048(2) 0.085(3) 0.009(2) 0.029(2) -0.015(2)
Al12 0.082(4) 0.044(3) 0.078(4) 0.000 0.010(3) 0.000
Al13 0.084(3) 0.046(2) 0.131(4) -0.022(2) 0.072(3) -0.012(2)
Al14 0.075(3) 0.062(3) 0.104(3) 0.028(2) 0.036(3) 0.016(2)
Al15 0.084(3) 0.056(3) 0.128(4) 0.021(3) 0.053(3) 0.017(2)
Al16 0.070(3) 0.095(3) 0.107(3) 0.024(3) 0.056(3) 0.023(3)
Al17 0.076(3) 0.045(3) 0.187(5) -0.012(3) 0.075(3) -0.008(2)
Al18 0.063(3) 0.046(3) 0.254(7) 0.027(3) 0.062(4) 0.001(2)
Al19 0.079(3) 0.077(3) 0.152(4) 0.043(3) 0.074(3) 0.020(3)
Al20 0.066(3) 0.094(3) 0.122(4) 0.052(3) 0.048(3) 0.029(3)
Al21 0.095(4) 0.103(4) 0.100(3) 0.044(3) 0.048(3) 0.048(3)
Al22 0.097(4) 0.055(3) 0.240(6) -0.046(4) 0.100(4) -0.033(3)
Al23 0.066(3) 0.051(3) 0.249(6) 0.022(3) 0.069(4) 0.003(2)
Al24 0.095(4) 0.084(3) 0.140(4) -0.043(3) 0.067(3) -0.044(3)
Al25 0.072(3) 0.154(5) 0.120(4) 0.074(4) 0.059(3) 0.049(3)
Al26 0.089(4) 0.043(3) 0.318(8) -0.011(4) 0.105(5) -0.010(3)
Al27 0.071(3) 0.146(5) 0.126(4) 0.081(4) 0.045(3) 0.034(3)
Al28 0.084(6) 0.040(4) 0.466(18) 0.000 0.106(9) 0.000
Al29 0.070(4) 0.180(6) 0.180(5) 0.100(5) 0.074(4) 0.033(4)
Al31 0.082(4) 0.133(5) 0.149(4) -0.085(4) 0.074(3) -0.052(3)
Al33 0.083(4) 0.049(3) 0.258(7) -0.010(4) 0.090(4) -0.015(3)
Al34 0.082(4) 0.125(5) 0.177(5) 0.096(4) 0.082(4) 0.048(3)
Al35 0.081(4) 0.131(5) 0.197(6) -0.090(4) 0.078(4) -0.053(3)
Al36 0.079(4) 0.129(5) 0.285(8) 0.136(5) 0.090(5) 0.033(3)
Al37 0.079(4) 0.132(5) 0.193(6) 0.062(4) 0.070(4) 0.044(3)
Al38 0.076(4) 0.058(3) 0.306(8) 0.054(4) 0.087(5) 0.016(3)
Si1 0.140(5) 0.053(3) 0.114(3) 0.009(3) -0.039(3) 0.000(3)
Si3 0.112(4) 0.078(4) 0.168(5) 0.048(3) 0.025(4) -0.031(3)
Si4 0.103(4) 0.088(4) 0.121(4) 0.004(3) 0.014(3) -0.044(3)
Si5 0.088(4) 0.075(3) 0.194(5) 0.002(3) 0.069(4) 0.021(3)
Si6 0.089(3) 0.110(4) 0.102(3) 0.036(3) 0.033(3) 0.042(3)
Si7 0.129(5) 0.121(4) 0.079(3) 0.017(3) 0.033(3) 0.059(4)
Si8 0.152(5) 0.212(7) 0.087(3) 0.024(4) 0.042(4) 0.120(5)
Si9 0.092(4) 0.218(7) 0.115(4) 0.089(4) 0.056(3) 0.068(4)
Si10 0.088(4) 0.277(9) 0.108(4) 0.087(5) 0.057(4) 0.074(5)
Si11 0.115(4) 0.155(5) 0.098(3) -0.004(3) 0.056(3) 0.059(4)
Si12 0.091(4) 0.196(6) 0.136(4) 0.026(4) 0.077(4) 0.024(4)
Si13 0.112(5) 0.171(6) 0.175(5) -0.114(5) 0.069(4) -0.074(4)
Si14 0.117(5) 0.197(7) 0.305(9) -0.180(7) 0.116(6) -0.075(5)
Si15 0.239(11) 0.288(12) 0.497(19) 0.318(14) 0.276(13) 0.155(10)
Si16 0.158(7) 0.146(7) 0.286(10) 0.119(7) 0.017(7) -0.030(5)
Si17 0.153(7) 0.085(5) 0.462(14) 0.085(7) 0.120(8) 0.034(5)
Si19 0.084(4) 0.058(3) 0.301(8) 0.001(4) 0.082(5) -0.021(3)
Si20 0.110(5) 0.077(4) 0.311(9) -0.037(5) 0.098(5) -0.050(3)
N1 0.092(12) 0.054(10) 0.084(10) 0.000 -0.012(9) 0.000
N2 0.079(8) 0.047(7) 0.106(8) 0.006(6) 0.017(7) -0.024(6)
N3 0.069(8) 0.067(8) 0.143(11) 0.028(8) 0.048(8) 0.028(6)
N4 0.130(12) 0.122(11) 0.062(7) 0.018(7) 0.046(8) 0.064(9)
N5 0.065(9) 0.233(17) 0.087(8) 0.067(9) 0.049(7) 0.068(9)
N6 0.073(8) 0.152(12) 0.074(7) 0.019(8) 0.048(7) 0.026(8)
N7 0.088(11) 0.132(13) 0.202(15) -0.101(11) 0.057(11) -0.031(9)
N8 0.141(14) 0.160(16) 0.36(3) 0.190(17) 0.144(17) 0.072(12)
N9 0.080(16) 0.028(11) 0.68(6) 0.000 0.05(3) 0.000
N10 0.081(9) 0.085(10) 0.225(15) -0.069(10) 0.064(10) -0.046(8)
C1A 0.152(17) 0.064(11) 0.134(13) 0.001(10) -0.049(12) 0.004(11)
C1B 0.169(19) 0.055(11) 0.24(2) -0.020(13) -0.101(17) 0.032(12)
C1C 0.21(2) 0.16(2) 0.160(17) 0.084(15) -0.036(17) -0.062(17)
C3A 0.19(2) 0.18(2) 0.24(2) 0.16(2) -0.043(19) -0.070(18)
C3B 0.20(2) 0.18(2) 0.25(2) 0.14(2) 0.07(2) -0.054(18)
C3C 0.20(2) 0.057(13) 0.45(4) 0.034(19) 0.11(3) -0.036(14)
C4A 0.135(18) 0.17(2) 0.181(18) 0.104(16) -0.030(15) -0.037(15)
C4B 0.095(14) 0.123(16) 0.28(2) 0.090(17) -0.014(15) -0.039(12)
C4C 0.143(19) 0.29(3) 0.145(17) -0.081(19) 0.012(15) -0.09(2)
C5A 0.086(14) 0.133(18) 0.29(3) 0.014(17) 0.029(16) 0.038(12)
C5B 0.126(15) 0.085(13) 0.219(19) -0.044(13) 0.080(14) 0.016(11)
C5C 0.153(17) 0.107(14) 0.195(18) -0.042(13) 0.103(15) 0.003(12)
C6A 0.094(13) 0.148(16) 0.112(12) -0.003(11) 0.010(10) 0.035(11)
C6B 0.097(13) 0.128(15) 0.126(13) 0.022(11) 0.056(11) 0.042(11)
C6C 0.127(17) 0.22(2) 0.168(17) 0.137(17) 0.021(14) 0.040(16)
C7A 0.193(18) 0.125(14) 0.063(9) -0.001(9) 0.051(11) 0.081(13)
C7B 0.121(14) 0.178(18) 0.077(10) 0.035(10) 0.052(10) 0.069(13)
C7C 0.169(19) 0.111(15) 0.126(13) 0.028(11) 0.054(13) 0.035(13)
C8A 0.137(17) 0.26(3) 0.109(13) 0.007(14) 0.062(12) 0.104(17)
C8B 0.26(3) 0.130(17) 0.140(15) 0.007(13) 0.047(16) 0.147(18)
C8C 0.142(18) 0.31(3) 0.146(16) 0.052(18) 0.055(15) 0.17(2)
C9A 0.079(12) 0.180(18) 0.117(12) 0.080(12) 0.039(10) 0.044(11)
C9B 0.095(14) 0.22(2) 0.198(19) 0.128(18) 0.047(14) 0.033(14)
C9C 0.157(19) 0.31(3) 0.092(12) 0.075(15) 0.075(13) 0.078(19)
C10A 0.118(18) 0.64(6) 0.22(2) 0.31(3) 0.110(18) 0.10(3)
C10B 0.101(16) 0.47(5) 0.136(16) 0.15(2) 0.089(14) 0.09(2)
C10C 0.071(14) 0.32(3) 0.177(19) 0.04(2) 0.034(13) 0.073(17)
C11A 0.138(18) 0.147(17) 0.132(14) -0.016(12) 0.056(13) 0.040(14)
C11B 0.24(3) 0.27(3) 0.19(2) -0.07(2) 0.16(2) -0.02(2)
C11C 0.153(19) 0.16(2) 0.168(18) 0.009(15) 0.039(15) 0.059(16)
C12A 0.032(11) 0.55(5) 0.140(16) -0.01(2) 0.006(11) -0.002(19)
C12B 0.134(18) 0.25(3) 0.193(19) 0.114(19) 0.113(16) 0.039(17)
C12C 0.23(3) 0.16(2) 0.28(3) 0.024(19) 0.19(2) -0.040(18)
C13A 0.159(19) 0.19(2) 0.158(16) -0.113(16) 0.063(15) -0.077(16)
C13B 0.057(12) 0.31(3) 0.25(2) -0.06(2) 0.046(15) -0.059(16)
C13C 0.21(3) 0.17(2) 0.21(2) -0.085(18) 0.077(19) -0.077(19)
C14A 0.096(19) 0.30(4) 0.66(7) -0.32(5) -0.07(3) 0.06(2)
C14B 0.165(19) 0.104(15) 0.27(2) -0.129(16) 0.081(18) -0.075(14)
C14C 0.17(2) 0.20(3) 0.36(3) -0.16(2) 0.17(2) -0.042(18)
C15A 0.21(3) 0.21(3) 0.46(5) 0.16(3) 0.22(3) 0.09(2)
C15C 0.37(5) 0.44(5) 0.96(10) 0.59(7) 0.49(6) 0.24(4)
C15B 0.17(3) 0.58(7) 0.20(3) 0.21(3) 0.11(2) 0.20(4)
C16A 0.152(19) 0.17(2) 0.30(3) 0.18(2) 0.08(2) 0.074(17)
C16B 0.26(3) 0.16(2) 0.47(5) 0.18(3) 0.24(3) 0.10(2)
C16C 0.46(6) 0.17(3) 0.23(3) -0.14(2) -0.20(3) 0.19(3)
C17A 0.18(3) 0.22(3) 0.92(10) 0.25(5) -0.04(5) -0.12(3)
C17B 0.20(3) 0.19(3) 0.26(3) 0.01(2) 0.10(2) 0.04(2)
C17C 0.18(3) 0.032(12) 1.09(11) 0.11(3) 0.21(4) 0.024(13)
C19A 0.093(14) 0.098(14) 0.35(3) 0.015(16) 0.104(17) -0.039(11)
C19B 0.133(17) 0.068(12) 0.30(3) 0.002(15) 0.117(18) -0.027(11)
C19C 0.076(13) 0.121(17) 0.31(3) 0.054(17) 0.026(16) -0.009(12)
C20A 0.19(2) 0.18(2) 0.29(3) -0.15(2) 0.15(2) -0.108(18)
C20B 0.143(19) 0.100(16) 0.42(4) -0.06(2) 0.08(2) -0.076(15)
C20C 0.14(2) 0.16(2) 0.35(3) 0.01(2) 0.13(2) 0.028(17)

loop_
_atom_type_symbol
_atom_type_description
_atom_type_scat_dispersion_real
_atom_type_scat_dispersion_imag
_atom_type_scat_source
C C 0.0033 0.0016 'International Tables Vol C Tables 4.2.6.8 and 6.1.1.4'
H H 0.0000 0.0000 'International Tables Vol C Tables 4.2.6.8 and 6.1.1.4'
N N 0.0061 0.0033 'International Tables Vol C Tables 4.2.6.8 and 6.1.1.4'
Al Al 0.0645 0.0514 'International Tables Vol C Tables 4.2.6.8 and 6.1.1.4'
Si Si 0.0817 0.0704 'International Tables Vol C Tables 4.2.6.8 and 6.1.1.4'
Li Li -0.0003 0.0001 'International Tables Vol C Tables 4.2.6.8 and 6.1.1.4'
O O 0.0106 0.0060 'International Tables Vol C Tables 4.2.6.8 and 6.1.1.4'

loop_
_geom_angle_atom_site_label_1
_geom_angle_atom_site_label_2
_geom_angle_atom_site_label_3
_geom_angle
_geom_angle_site_symmetry_1
_geom_angle_site_symmetry_3
_geom_angle_publ_flag
Al29 Al1 Al29 131.6(4) 2_657 . ?
Al29 Al1 Al13 60.98(15) 2_657 . ?
Al29 Al1 Al13 107.10(19) . . ?
Al29 Al1 Al13 107.10(19) 2_657 2_657 ?
Al29 Al1 Al13 60.98(15) . 2_657 ?
Al13 Al1 Al13 153.0(3) . 2_657 ?
Al29 Al1 Al3 116.15(14) 2_657 . ?
Al29 Al1 Al3 98.66(19) . . ?
Al13 Al1 Al3 145.6(2) . . ?
Al13 Al1 Al3 60.74(12) 2_657 . ?
Al29 Al1 Al3 98.66(19) 2_657 2_657 ?
Al29 Al1 Al3 116.15(14) . 2_657 ?
Al13 Al1 Al3 60.74(12) . 2_657 ?
Al13 Al1 Al3 145.6(2) 2_657 2_657 ?
Al3 Al1 Al3 87.7(2) . 2_657 ?
Al29 Al1 Al4 59.63(14) 2_657 2_657 ?
Al29 Al1 Al4 120.33(16) . 2_657 ?
Al13 Al1 Al4 119.38(12) . 2_657 ?
Al13 Al1 Al4 60.60(12) 2_657 2_657 ?
Al3 Al1 Al4 61.79(12) . 2_657 ?
Al3 Al1 Al4 118.28(17) 2_657 2_657 ?
Al29 Al1 Al4 120.33(16) 2_657 . ?
Al29 Al1 Al4 59.63(14) . . ?
Al13 Al1 Al4 60.60(12) . . ?
Al13 Al1 Al4 119.38(12) 2_657 . ?
Al3 Al1 Al4 118.28(17) . . ?
Al3 Al1 Al4 61.79(12) 2_657 . ?
Al4 Al1 Al4 179.9(3) 2_657 . ?
Al29 Al1 Al18 76.0(2) 2_657 . ?
Al29 Al1 Al18 60.8(2) . . ?
Al13 Al1 Al18 57.99(16) . . ?
Al13 Al1 Al18 96.6(2) 2_657 . ?
Al3 Al1 Al18 156.05(18) . . ?
Al3 Al1 Al18 111.71(14) 2_657 . ?
Al4 Al1 Al18 115.90(19) 2_657 . ?
Al4 Al1 Al18 64.02(13) . . ?
Al29 Al1 Al18 60.8(2) 2_657 2_657 ?
Al29 Al1 Al18 76.0(2) . 2_657 ?
Al13 Al1 Al18 96.6(2) . 2_657 ?
Al13 Al1 Al18 57.99(16) 2_657 2_657 ?
Al3 Al1 Al18 111.71(14) . 2_657 ?
Al3 Al1 Al18 156.05(18) 2_657 2_657 ?
Al4 Al1 Al18 64.02(13) 2_657 2_657 ?
Al4 Al1 Al18 115.90(19) . 2_657 ?
Al18 Al1 Al18 54.3(2) . 2_657 ?
Al29 Al1 Al2 155.4(2) 2_657 . ?
Al29 Al1 Al2 71.12(17) . . ?
Al13 Al1 Al2 107.27(14) . . ?
Al13 Al1 Al2 92.08(13) 2_657 . ?
Al3 Al1 Al2 59.97(14) . . ?
Al3 Al1 Al2 58.00(14) 2_657 . ?
Al4 Al1 Al2 121.72(18) 2_657 . ?
Al4 Al1 Al2 58.34(13) . . ?
Al18 Al1 Al2 117.73(13) . . ?
Al18 Al1 Al2 143.73(16) 2_657 . ?
Al29 Al1 Al2 71.12(17) 2_657 2_657 ?
Al29 Al1 Al2 155.4(2) . 2_657 ?
Al13 Al1 Al2 92.08(13) . 2_657 ?
Al13 Al1 Al2 107.27(14) 2_657 2_657 ?
Al3 Al1 Al2 58.00(14) . 2_657 ?
Al3 Al1 Al2 59.97(14) 2_657 2_657 ?
Al4 Al1 Al2 58.34(13) 2_657 2_657 ?
Al4 Al1 Al2 121.72(18) . 2_657 ?
Al18 Al1 Al2 143.73(16) . 2_657 ?
Al18 Al1 Al2 117.73(13) 2_657 2_657 ?
Al2 Al1 Al2 88.8(2) . 2_657 ?
Al27 Al2 Al6 129.0(2) . . ?
Al27 Al2 Al3 154.9(2) . 2_657 ?
Al6 Al2 Al3 62.75(14) . 2_657 ?
Al27 Al2 Al10 73.31(19) . . ?
Al6 Al2 Al10 61.19(15) . . ?
Al3 Al2 Al10 102.02(16) 2_657 . ?
Al27 Al2 Al20 65.37(17) . . ?
Al6 Al2 Al20 123.91(17) . . ?
Al3 Al2 Al20 130.7(2) 2_657 . ?
Al10 Al2 Al20 124.4(2) . . ?
Al27 Al2 Al4 121.0(2) . . ?
Al6 Al2 Al4 107.83(19) . . ?
Al3 Al2 Al4 61.87(14) 2_657 . ?
Al10 Al2 Al4 163.89(19) . . ?
Al20 Al2 Al4 71.10(17) . . ?
Al27 Al2 Al9 121.50(18) . . ?
Al6 Al2 Al9 69.97(15) . . ?
Al3 Al2 Al9 82.52(17) 2_657 . ?
Al10 Al2 Al9 120.48(17) . . ?
Al20 Al2 Al9 61.37(14) . . ?
Al4 Al2 Al9 60.52(14) . . ?
Al27 Al2 Al3 70.21(16) . . ?
Al6 Al2 Al3 102.49(16) . . ?
Al3 Al2 Al3 85.99(17) 2_657 . ?
Al10 Al2 Al3 59.69(14) . . ?
Al20 Al2 Al3 129.35(19) . . ?
Al4 Al2 Al3 115.66(16) . . ?
Al9 Al2 Al3 168.3(2) . . ?
Al27 Al2 Al1 100.65(17) . . ?
Al6 Al2 Al1 117.60(16) . . ?
Al3 Al2 Al1 57.98(12) 2_657 . ?
Al10 Al2 Al1 114.15(16) . . ?
Al20 Al2 Al1 108.78(17) . . ?
Al4 Al2 Al1 58.58(11) . . ?
Al9 Al2 Al1 117.54(17) . . ?
Al3 Al2 Al1 57.11(11) . . ?
Al7 Al3 Al1 176.99(18) . . ?
Al7 Al3 Al2 114.64(16) . 2_657 ?
Al1 Al3 Al2 64.03(13) . 2_657 ?
Al7 Al3 Al14 60.37(15) . . ?
Al1 Al3 Al14 119.55(17) . . ?
Al2 Al3 Al14 154.96(19) 2_657 . ?
Al7 Al3 Al13 119.5(2) . 2_657 ?
Al1 Al3 Al13 59.64(15) . 2_657 ?
Al2 Al3 Al13 111.19(18) 2_657 2_657 ?
Al14 Al3 Al13 61.22(16) . 2_657 ?
Al7 Al3 Al10 63.81(15) . . ?
Al1 Al3 Al10 118.92(18) . . ?
Al2 Al3 Al10 102.49(17) 2_657 . ?
Al14 Al3 Al10 96.67(17) . . ?
Al13 Al3 Al10 137.70(17) 2_657 . ?
Al7 Al3 Al2 120.07(17) . . ?
Al1 Al3 Al2 62.92(13) . . ?
Al2 Al3 Al2 93.86(17) 2_657 . ?
Al14 Al3 Al2 109.91(17) . . ?
Al13 Al3 Al2 93.19(15) 2_657 . ?
Al10 Al3 Al2 58.92(14) . . ?
Al7 Al3 Al4 117.18(18) . 2_657 ?
Al1 Al3 Al4 59.82(12) . 2_657 ?
Al2 Al3 Al4 59.64(14) 2_657 2_657 ?
Al14 Al3 Al4 99.34(18) . 2_657 ?
Al13 Al3 Al4 59.58(14) 2_657 2_657 ?
Al10 Al3 Al4 161.53(19) . 2_657 ?
Al2 Al3 Al4 122.70(19) . 2_657 ?
Al7 Al3 Al6 60.57(14) . 2_657 ?
Al1 Al3 Al6 119.18(18) . 2_657 ?
Al2 Al3 Al6 58.38(13) 2_657 2_657 ?
Al14 Al3 Al6 120.77(19) . 2_657 ?
Al13 Al3 Al6 161.47(18) 2_657 2_657 ?
Al10 Al3 Al6 60.49(13) . 2_657 ?
Al2 Al3 Al6 102.42(16) . 2_657 ?
Al4 Al3 Al6 102.97(15) 2_657 2_657 ?
Al8 Al4 Al29 128.61(18) . . ?
Al8 Al4 Al2 120.98(18) . . ?
Al29 Al4 Al2 72.7(2) . . ?
Al8 Al4 Al1 171.9(2) . . ?
Al29 Al4 Al1 58.54(13) . . ?
Al2 Al4 Al1 63.07(15) . . ?
Al8 Al4 Al13 113.2(2) . . ?
Al29 Al4 Al13 105.0(2) . . ?
Al2 Al4 Al13 109.75(16) . . ?
Al1 Al4 Al13 58.98(12) . . ?
Al8 Al4 Al17 58.38(15) . . ?
Al29 Al4 Al17 111.6(2) . . ?
Al2 Al4 Al17 175.2(2) . . ?
Al1 Al4 Al17 116.91(17) . . ?
Al13 Al4 Al17 67.46(16) . . ?
Al8 Al4 Al9 60.92(15) . . ?
Al29 Al4 Al9 113.9(2) . . ?
Al2 Al4 Al9 60.38(14) . . ?
Al1 Al4 Al9 121.8(2) . . ?
Al13 Al4 Al9 132.31(19) . . ?
Al17 Al4 Al9 118.22(19) . . ?
Al8 Al4 Al3 116.59(19) . 2_657 ?
Al29 Al4 Al3 112.1(2) . 2_657 ?
Al2 Al4 Al3 58.49(14) . 2_657 ?
Al1 Al4 Al3 58.40(14) . 2_657 ?
Al13 Al4 Al3 59.06(13) . 2_657 ?
Al17 Al4 Al3 117.1(2) . 2_657 ?
Al9 Al4 Al3 80.80(14) . 2_657 ?
Al8 Al4 Al19 65.42(15) . . ?
Al29 Al4 Al19 63.38(16) . . ?
Al2 Al4 Al19 108.4(2) . . ?
Al1 Al4 Al19 121.11(19) . . ?
Al13 Al4 Al19 133.8(2) . . ?
Al17 Al4 Al19 75.89(18) . . ?
Al9 Al4 Al19 89.40(15) . . ?
Al3 Al4 Al19 166.4(2) 2_657 . ?
Al15 Al5 Al7 141.0(2) . . ?
Al15 Al5 Al8 61.12(17) . 2_657 ?
Al7 Al5 Al8 156.7(2) . 2_657 ?
Al15 Al5 Al11 146.4(2) . . ?
Al7 Al5 Al11 58.65(14) . . ?
Al8 Al5 Al11 107.68(17) 2_657 . ?
Al15 Al5 Al9 120.83(19) . 2_657 ?
Al7 Al5 Al9 98.06(18) . 2_657 ?
Al8 Al5 Al9 59.87(15) 2_657 2_657 ?
Al11 Al5 Al9 55.91(14) . 2_657 ?
Al15 Al5 Al14 88.37(16) . . ?
Al7 Al5 Al14 60.20(13) . . ?
Al8 Al5 Al14 127.98(18) 2_657 . ?
Al11 Al5 Al14 118.77(17) . . ?
Al9 Al5 Al14 132.7(2) 2_657 . ?
Al11 Al6 Al12 137.18(19) 2_657 . ?
Al11 Al6 Al2 108.34(18) 2_657 . ?
Al12 Al6 Al2 114.08(18) . . ?
Al11 Al6 Al10 152.01(19) 2_657 . ?
Al12 Al6 Al10 58.13(13) . . ?
Al2 Al6 Al10 59.93(15) . . ?
Al11 Al6 Al7 58.08(14) 2_657 2_657 ?
Al12 Al6 Al7 108.23(15) . 2_657 ?
Al2 Al6 Al7 112.44(17) . 2_657 ?
Al10 Al6 Al7 148.48(18) . 2_657 ?
Al11 Al6 Al10 119.46(18) 2_657 2_657 ?
Al12 Al6 Al10 57.58(12) . 2_657 ?
Al2 Al6 Al10 101.42(16) . 2_657 ?
Al10 Al6 Al10 88.45(16) . 2_657 ?
Al7 Al6 Al10 62.08(14) 2_657 2_657 ?
Al11 Al6 Al3 94.94(17) 2_657 2_657 ?
Al12 Al6 Al3 111.42(16) . 2_657 ?
Al2 Al6 Al3 58.87(14) . 2_657 ?
Al10 Al6 Al3 98.56(17) . 2_657 ?
Al7 Al6 Al3 57.70(14) 2_657 2_657 ?
Al10 Al6 Al3 58.56(13) 2_657 2_657 ?
Al5 Al7 Al11 63.03(14) . . ?
Al5 Al7 Al21 127.43(19) . . ?
Al11 Al7 Al21 169.4(2) . . ?
Al5 Al7 Al3 69.28(15) . . ?
Al11 Al7 Al3 97.31(17) . . ?
Al21 Al7 Al3 86.10(19) . . ?
Al5 Al7 Al14 63.89(14) . . ?
Al11 Al7 Al14 126.81(18) . . ?
Al21 Al7 Al14 63.55(15) . . ?
Al3 Al7 Al14 60.48(15) . . ?
Al5 Al7 Al6 92.08(17) . 2_657 ?
Al11 Al7 Al6 57.50(14) . 2_657 ?
Al21 Al7 Al6 116.5(2) . 2_657 ?
Al3 Al7 Al6 61.73(14) . 2_657 ?
Al14 Al7 Al6 122.04(19) . 2_657 ?
Al5 Al7 Al10 127.80(19) . . ?
Al11 Al7 Al10 116.13(18) . . ?
Al21 Al7 Al10 57.26(15) . . ?
Al3 Al7 Al10 58.87(14) . . ?
Al14 Al7 Al10 93.70(16) . . ?
Al6 Al7 Al10 59.29(14) 2_657 . ?
Al16 Al8 Al17 132.7(2) . . ?
Al16 Al8 Al4 92.0(2) . . ?
Al17 Al8 Al4 63.10(16) . . ?
Al16 Al8 Al15 164.3(2) . 2_657 ?
Al17 Al8 Al15 62.35(18) . 2_657 ?
Al4 Al8 Al15 100.43(18) . 2_657 ?
Al16 Al8 Al5 119.5(2) . 2_657 ?
Al17 Al8 Al5 91.08(17) . 2_657 ?
Al4 Al8 Al5 71.08(15) . 2_657 ?
Al15 Al8 Al5 57.21(15) 2_657 2_657 ?
Al16 Al8 Al9 59.81(16) . . ?
Al17 Al8 Al9 124.02(19) . . ?
Al4 Al8 Al9 62.13(15) . . ?
Al15 Al8 Al9 118.15(18) 2_657 . ?
Al5 Al8 Al9 61.09(14) 2_657 . ?
Al16 Al8 Al19 57.24(16) . . ?
Al17 Al8 Al19 75.53(19) . . ?
Al4 Al8 Al19 60.30(15) . . ?
Al15 Al8 Al19 137.8(2) 2_657 . ?
Al5 Al8 Al19 130.54(19) 2_657 . ?
Al9 Al8 Al19 87.34(19) . . ?
Al11 Al9 Al16 137.7(2) 2_657 . ?
Al11 Al9 Al8 111.3(2) 2_657 . ?
Al16 Al9 Al8 57.65(16) . . ?
Al11 Al9 Al2 106.33(17) 2_657 . ?
Al16 Al9 Al2 115.12(19) . . ?
Al8 Al9 Al2 115.76(17) . . ?
Al11 Al9 Al4 122.31(17) 2_657 . ?
Al16 Al9 Al4 87.63(16) . . ?
Al8 Al9 Al4 56.95(14) . . ?
Al2 Al9 Al4 59.10(14) . . ?
Al11 Al9 Al5 61.04(14) 2_657 2_657 ?
Al16 Al9 Al5 115.4(2) . 2_657 ?
Al8 Al9 Al5 59.04(15) . 2_657 ?
Al2 Al9 Al5 101.96(16) . 2_657 ?
Al4 Al9 Al5 68.17(15) . 2_657 ?
Al11 Al9 Al20 155.1(2) 2_657 . ?
Al16 Al9 Al20 58.01(15) . . ?
Al8 Al9 Al20 93.47(19) . . ?
Al2 Al9 Al20 58.43(14) . . ?
Al4 Al9 Al20 69.32(16) . . ?
Al5 Al9 Al20 137.23(19) 2_657 . ?
Al12 Al10 Al21 143.2(2) . . ?
Al12 Al10 Al2 113.37(19) . . ?
Al21 Al10 Al2 103.36(19) . . ?
Al12 Al10 Al3 113.85(17) . . ?
Al21 Al10 Al3 84.70(18) . . ?
Al2 Al10 Al3 61.38(14) . . ?
Al12 Al10 Al6 58.42(12) . . ?
Al21 Al10 Al6 151.9(2) . . ?
Al2 Al10 Al6 58.88(15) . . ?
Al3 Al10 Al6 102.05(18) . . ?
Al12 Al10 Al6 57.87(12) . 2_657 ?
Al21 Al10 Al6 115.10(19) . 2_657 ?
Al2 Al10 Al6 104.51(16) . 2_657 ?
Al3 Al10 Al6 60.94(13) . 2_657 ?
Al6 Al10 Al6 91.52(16) . 2_657 ?
Al12 Al10 Al7 105.66(15) . . ?
Al21 Al10 Al7 56.47(14) . . ?
Al2 Al10 Al7 116.23(17) . . ?
Al3 Al10 Al7 57.31(14) . . ?
Al6 Al10 Al7 148.79(18) . . ?
Al6 Al10 Al7 58.64(13) 2_657 . ?
N2 Al11 Al9 129.8(4) . 2_657 ?
N2 Al11 Al6 131.5(4) . 2_657 ?
Al9 Al11 Al6 74.46(16) 2_657 2_657 ?
N2 Al11 Al7 126.3(4) . . ?
Al9 Al11 Al7 103.02(16) 2_657 . ?
Al6 Al11 Al7 64.42(15) 2_657 . ?
N2 Al11 Al5 134.1(4) . . ?
Al9 Al11 Al5 63.05(15) 2_657 . ?
Al6 Al11 Al5 93.40(16) 2_657 . ?
Al7 Al11 Al5 58.32(13) . . ?
N1 Al12 Al10 132.23(12) . . ?
N1 Al12 Al10 132.23(12) . 2_657 ?
Al10 Al12 Al10 95.5(2) . 2_657 ?
N1 Al12 Al6 130.70(12) . 2_657 ?
Al10 Al12 Al6 64.55(15) . 2_657 ?
Al10 Al12 Al6 63.45(16) 2_657 2_657 ?
N1 Al12 Al6 130.70(12) . . ?
Al10 Al12 Al6 63.45(16) . . ?
Al10 Al12 Al6 64.55(15) 2_657 . ?
Al6 Al12 Al6 98.6(2) 2_657 . ?
Al24 Al13 Al18 114.9(2) . . ?
Al24 Al13 Al1 163.83(18) . . ?
Al18 Al13 Al1 64.00(19) . . ?
Al24 Al13 Al29 137.5(2) . 2_657 ?
Al18 Al13 Al29 77.8(2) . 2_657 ?
Al1 Al13 Al29 58.63(15) . 2_657 ?
Al24 Al13 Al3 111.0(2) . 2_657 ?
Al18 Al13 Al3 116.0(2) . 2_657 ?
Al1 Al13 Al3 59.63(16) . 2_657 ?
Al29 Al13 Al3 96.4(2) 2_657 2_657 ?
Al24 Al13 Al4 103.83(18) . . ?
Al18 Al13 Al4 66.13(17) . . ?
Al1 Al13 Al4 60.42(13) . . ?
Al29 Al13 Al4 117.9(2) 2_657 . ?
Al3 Al13 Al4 61.36(13) 2_657 . ?
Al24 Al13 Al14 58.18(17) . 2_657 ?
Al18 Al13 Al14 162.96(19) . 2_657 ?
Al1 Al13 Al14 117.73(19) . 2_657 ?
Al29 Al13 Al14 118.2(2) 2_657 2_657 ?
Al3 Al13 Al14 59.36(15) 2_657 2_657 ?
Al4 Al13 Al14 99.28(16) . 2_657 ?
Al24 Al13 Al31 77.85(19) . . ?
Al18 Al13 Al31 123.6(2) . . ?
Al1 Al13 Al31 116.81(17) . . ?
Al29 Al13 Al31 62.92(19) 2_657 . ?
Al3 Al13 Al31 107.51(18) 2_657 . ?
Al4 Al13 Al31 168.7(2) . . ?
Al14 Al13 Al31 71.92(19) 2_657 . ?
Al24 Al13 Al22 63.34(19) . . ?
Al18 Al13 Al22 59.2(2) . . ?
Al1 Al13 Al22 121.7(2) . . ?
Al29 Al13 Al22 96.6(2) 2_657 . ?
Al3 Al13 Al22 164.58(18) 2_657 . ?
Al4 Al13 Al22 104.96(18) . . ?
Al14 Al13 Al22 120.3(2) 2_657 . ?
Al31 Al13 Al22 85.83(18) . . ?
Al24 Al14 Al7 139.30(19) 2_657 . ?
Al24 Al14 Al3 111.0(2) 2_657 . ?
Al7 Al14 Al3 59.15(14) . . ?
Al24 Al14 Al13 58.09(18) 2_657 2_657 ?
Al7 Al14 Al13 116.6(2) . 2_657 ?
Al3 Al14 Al13 59.42(15) . 2_657 ?
Al24 Al14 Al21 163.3(2) 2_657 . ?
Al7 Al14 Al21 56.28(14) . . ?
Al3 Al14 Al21 81.61(17) . . ?
Al13 Al14 Al21 125.9(2) 2_657 . ?
Al24 Al14 Al5 83.62(16) 2_657 . ?
Al7 Al14 Al5 55.91(13) . . ?
Al3 Al14 Al5 65.66(15) . . ?
Al13 Al14 Al5 85.83(16) 2_657 . ?
Al21 Al14 Al5 112.18(17) . . ?
Al24 Al14 Al27 119.1(2) 2_657 . ?
Al7 Al14 Al27 94.76(17) . . ?
Al3 Al14 Al27 67.92(16) . . ?
Al13 Al14 Al27 75.86(19) 2_657 . ?
Al21 Al14 Al27 54.25(18) . . ?
Al5 Al14 Al27 133.2(2) . . ?
N3 Al15 Al5 129.1(4) . . ?
N3 Al15 Al24 126.8(4) . 2_657 ?
Al5 Al15 Al24 88.70(17) . 2_657 ?
N3 Al15 Al8 118.3(4) . 2_657 ?
Al5 Al15 Al8 61.67(16) . 2_657 ?
Al24 Al15 Al8 112.3(2) 2_657 2_657 ?
N3 Al15 Al17 134.7(4) . 2_657 ?
Al5 Al15 Al17 90.8(2) . 2_657 ?
Al24 Al15 Al17 64.57(19) 2_657 2_657 ?
Al8 Al15 Al17 57.42(17) 2_657 2_657 ?
N6 Al16 Al8 125.8(4) . . ?
N6 Al16 Al20 133.1(5) . . ?
Al8 Al16 Al20 100.08(18) . . ?
N6 Al16 Al9 126.5(5) . . ?
Al8 Al16 Al9 62.53(15) . . ?
Al20 Al16 Al9 63.46(15) . . ?
N6 Al16 Al19 138.9(5) . . ?
Al8 Al16 Al19 67.69(18) . . ?
Al20 Al16 Al19 63.07(18) . . ?
Al9 Al16 Al19 94.58(16) . . ?
Al33 Al17 Al8 136.3(2) . . ?
Al33 Al17 Al22 60.77(16) . . ?
Al8 Al17 Al22 162.8(2) . . ?
Al33 Al17 Al4 140.1(3) . . ?
Al8 Al17 Al4 58.53(15) . . ?
Al22 Al17 Al4 108.27(19) . . ?
Al33 Al17 Al15 123.6(3) . 2_657 ?
Al8 Al17 Al15 60.23(16) . 2_657 ?
Al22 Al17 Al15 114.7(3) . 2_657 ?
Al4 Al17 Al15 96.15(17) . 2_657 ?
Al33 Al17 Al24 107.3(2) . . ?
Al8 Al17 Al24 106.7(2) . . ?
Al22 Al17 Al24 62.0(2) . . ?
Al4 Al17 Al24 97.70(17) . . ?
Al15 Al17 Al24 55.18(17) 2_657 . ?
Al33 Al17 Al23 56.4(2) . . ?
Al8 Al17 Al23 102.6(2) . . ?
Al22 Al17 Al23 86.3(2) . . ?
Al4 Al17 Al23 86.1(2) . . ?
Al15 Al17 Al23 156.7(2) 2_657 . ?
Al24 Al17 Al23 147.7(2) . . ?
Al18 Al18 Al13 103.0(2) 2_657 . ?
Al18 Al18 Al26 104.32(14) 2_657 . ?
Al13 Al18 Al26 122.5(3) . . ?
Al18 Al18 Al23 130.9(3) 2_657 . ?
Al13 Al18 Al23 125.2(2) . . ?
Al26 Al18 Al23 59.62(18) . . ?
Al18 Al18 Al22 122.8(3) 2_657 . ?
Al13 Al18 Al22 63.2(2) . . ?
Al26 Al18 Al22 59.4(2) . . ?
Al23 Al18 Al22 90.3(2) . . ?
Al18 Al18 Al38 70.7(2) 2_657 . ?
Al13 Al18 Al38 173.3(2) . . ?
Al26 Al18 Al38 58.7(2) . . ?
Al23 Al18 Al38 61.48(18) . . ?
Al22 Al18 Al38 118.0(2) . . ?
Al18 Al18 Al29 77.9(3) 2_657 . ?
Al13 Al18 Al29 103.2(2) . . ?
Al26 Al18 Al29 131.6(3) . . ?
Al23 Al18 Al29 82.2(2) . . ?
Al22 Al18 Al29 156.2(2) . . ?
Al38 Al18 Al29 78.0(3) . . ?
Al18 Al18 Al1 62.87(10) 2_657 . ?
Al13 Al18 Al1 58.01(13) . . ?
Al26 Al18 Al1 165.2(2) . . ?
Al23 Al18 Al1 133.9(2) . . ?
Al22 Al18 Al1 119.8(2) . . ?
Al38 Al18 Al1 118.9(3) . . ?
Al29 Al18 Al1 55.91(14) . . ?
Al23 Al19 Al16 153.2(3) . . ?
Al23 Al19 Al34 99.3(2) . . ?
Al16 Al19 Al34 106.7(2) . . ?
Al23 Al19 Al20 144.7(2) . . ?
Al16 Al19 Al20 58.08(16) . . ?
Al34 Al19 Al20 62.92(19) . . ?
Al23 Al19 Al4 91.48(19) . . ?
Al16 Al19 Al4 86.68(16) . . ?
Al34 Al19 Al4 109.0(2) . . ?
Al20 Al19 Al4 68.92(16) . . ?
Al23 Al19 Al29 82.4(2) . . ?
Al16 Al19 Al29 117.8(2) . . ?
Al34 Al19 Al29 56.42(17) . . ?
Al20 Al19 Al29 62.25(19) . . ?
Al4 Al19 Al29 56.10(15) . . ?
Al23 Al19 Al8 102.9(2) . . ?
Al16 Al19 Al8 55.07(15) . . ?
Al34 Al19 Al8 152.3(2) . . ?
Al20 Al19 Al8 89.43(17) . . ?
Al4 Al19 Al8 54.28(14) . . ?
Al29 Al19 Al8 110.24(18) . . ?
Al25 Al20 Al16 128.41(19) . . ?
Al25 Al20 Al2 113.2(2) . . ?
Al16 Al20 Al2 117.4(2) . . ?
Al25 Al20 Al19 112.4(2) . . ?
Al16 Al20 Al19 58.84(17) . . ?
Al2 Al20 Al19 109.5(2) . . ?
Al25 Al20 Al9 157.8(3) . . ?
Al16 Al20 Al9 58.53(15) . . ?
Al2 Al20 Al9 60.20(14) . . ?
Al19 Al20 Al9 89.3(2) . . ?
Al25 Al20 Al34 56.4(2) . . ?
Al16 Al20 Al34 102.8(2) . . ?
Al2 Al20 Al34 120.99(18) . . ?
Al19 Al20 Al34 57.15(19) . . ?
Al9 Al20 Al34 145.8(3) . . ?
Al25 Al20 Al27 57.64(16) . . ?
Al16 Al20 Al27 167.6(2) . . ?
Al2 Al20 Al27 55.60(15) . . ?
Al19 Al20 Al27 131.6(2) . . ?
Al9 Al20 Al27 111.56(18) . . ?
Al34 Al20 Al27 89.53(19) . . ?
Al25 Al20 Al29 89.7(2) . . ?
Al16 Al20 Al29 116.9(3) . . ?
Al2 Al20 Al29 69.08(15) . . ?
Al19 Al20 Al29 60.54(18) . . ?
Al9 Al20 Al29 105.7(2) . . ?
Al34 Al20 Al29 54.31(16) . . ?
Al27 Al20 Al29 71.7(2) . . ?
N4 Al21 Al27 131.0(4) . . ?
N4 Al21 Al7 124.2(5) . . ?
Al27 Al21 Al7 104.1(2) . . ?
N4 Al21 Al10 128.2(4) . . ?
Al27 Al21 Al10 75.3(2) . . ?
Al7 Al21 Al10 66.27(16) . . ?
N4 Al21 Al14 133.7(4) . . ?
Al27 Al21 Al14 63.30(17) . . ?
Al7 Al21 Al14 60.17(14) . . ?
Al10 Al21 Al14 97.0(2) . . ?
Al35 Al22 Al33 134.4(3) . . ?
Al35 Al22 Al26 148.4(2) . . ?
Al33 Al22 Al26 57.16(19) . . ?
Al35 Al22 Al37 60.3(2) . 2_657 ?
Al33 Al22 Al37 153.9(3) . 2_657 ?
Al26 Al22 Al37 99.0(3) . 2_657 ?
Al35 Al22 Al17 118.0(3) . . ?
Al33 Al22 Al17 57.28(16) . . ?
Al26 Al22 Al17 93.1(2) . . ?
Al37 Al22 Al17 142.5(2) 2_657 . ?
Al35 Al22 Al18 135.5(2) . . ?
Al33 Al22 Al18 87.5(2) . . ?
Al26 Al22 Al18 59.8(2) . . ?
Al37 Al22 Al18 88.7(2) 2_657 . ?
Al17 Al22 Al18 67.12(19) . . ?
Al35 Al22 Al13 83.0(2) . . ?
Al33 Al22 Al13 121.8(2) . . ?
Al26 Al22 Al13 117.3(3) . . ?
Al37 Al22 Al13 76.72(17) 2_657 . ?
Al17 Al22 Al13 66.20(15) . . ?
Al18 Al22 Al13 57.59(17) . . ?
Al35 Al22 Al24 56.9(2) . . ?
Al33 Al22 Al24 104.2(2) . . ?
Al26 Al22 Al24 154.5(2) . . ?
Al37 Al22 Al24 101.7(2) 2_657 . ?
Al17 Al22 Al24 61.40(17) . . ?
Al18 Al22 Al24 105.80(19) . . ?
Al13 Al22 Al24 54.58(16) . . ?
Al19 Al23 Al36 75.8(3) . . ?
Al19 Al23 Al33 124.3(2) . . ?
Al36 Al23 Al33 152.8(3) . . ?
Al19 Al23 Al26 151.1(2) . . ?
Al36 Al23 Al26 114.9(3) . . ?
Al33 Al23 Al26 57.7(2) . . ?
Al19 Al23 Al18 91.33(19) . . ?
Al36 Al23 Al18 110.5(2) . . ?
Al33 Al23 Al18 88.8(2) . . ?
Al26 Al23 Al18 59.85(18) . . ?
Al19 Al23 Al38 111.7(3) . . ?
Al36 Al23 Al38 63.2(2) . . ?
Al33 Al23 Al38 115.9(3) . . ?
Al26 Al23 Al38 58.2(2) . . ?
Al18 Al23 Al38 59.69(17) . . ?
Al19 Al23 Al17 75.41(18) . . ?
Al36 Al23 Al17 150.5(3) . . ?
Al33 Al23 Al17 55.07(18) . . ?
Al26 Al23 Al17 88.2(2) . . ?
Al18 Al23 Al17 64.13(18) . . ?
Al38 Al23 Al17 123.4(2) . . ?
Al15 Al24 Al13 107.6(2) 2_657 . ?
Al15 Al24 Al14 92.21(19) 2_657 2_657 ?
Al13 Al24 Al14 63.73(17) . 2_657 ?
Al15 Al24 Al35 157.1(2) 2_657 . ?
Al13 Al24 Al35 87.8(2) . . ?
Al14 Al24 Al35 110.0(2) 2_657 . ?
Al15 Al24 Al17 60.26(17) 2_657 . ?
Al13 Al24 Al17 67.20(19) . . ?
Al14 Al24 Al17 110.7(2) 2_657 . ?
Al35 Al24 Al17 113.8(3) . . ?
Al15 Al24 Al22 114.4(2) 2_657 . ?
Al13 Al24 Al22 62.09(18) . . ?
Al14 Al24 Al22 124.5(2) 2_657 . ?
Al35 Al24 Al22 57.4(2) . . ?
Al17 Al24 Al22 56.64(17) . . ?
N5 Al25 Al34 123.0(6) . . ?
N5 Al25 Al20 140.8(4) . . ?
Al34 Al25 Al20 66.8(2) . . ?
N5 Al25 Al27 134.1(6) . . ?
Al34 Al25 Al27 100.7(2) . . ?
Al20 Al25 Al27 66.25(17) . . ?
N5 Al25 Al31 125.2(4) . 2_657 ?
Al34 Al25 Al31 64.2(2) . 2_657 ?
Al20 Al25 Al31 93.8(2) . 2_657 ?
Al27 Al25 Al31 59.67(16) . 2_657 ?
Al28 Al26 Al33 156.0(3) . . ?
Al28 Al26 Al38 64.5(2) . . ?
Al33 Al26 Al38 122.6(3) . . ?
Al28 Al26 Al22 137.9(2) . . ?
Al33 Al26 Al22 61.2(2) . . ?
Al38 Al26 Al22 122.1(2) . . ?
Al28 Al26 Al23 121.7(3) . . ?
Al33 Al26 Al23 59.8(2) . . ?
Al38 Al26 Al23 62.8(2) . . ?
Al22 Al26 Al23 91.7(2) . . ?
Al28 Al26 Al18 111.4(3) . . ?
Al33 Al26 Al18 90.4(2) . . ?
Al38 Al26 Al18 61.5(2) . . ?
Al22 Al26 Al18 60.8(2) . . ?
Al23 Al26 Al18 60.53(18) . . ?
Al28 Al26 Al38 62.84(19) . 2_657 ?
Al33 Al26 Al38 138.3(3) . 2_657 ?
Al38 Al26 Al38 79.4(3) . 2_657 ?
Al22 Al26 Al38 77.1(2) . 2_657 ?
Al23 Al26 Al38 126.4(2) . 2_657 ?
Al18 Al26 Al38 68.61(17) . 2_657 ?
Al21 Al27 Al2 108.0(2) . . ?
Al21 Al27 Al31 125.2(3) . 2_657 ?
Al2 Al27 Al31 117.4(3) . 2_657 ?
Al21 Al27 Al25 124.1(3) . . ?
Al2 Al27 Al25 115.1(2) . . ?
Al31 Al27 Al25 60.39(16) 2_657 . ?
Al21 Al27 Al14 62.45(17) . . ?
Al2 Al27 Al14 111.71(19) . . ?
Al31 Al27 Al14 73.05(17) 2_657 . ?
Al25 Al27 Al14 124.7(2) . . ?
Al21 Al27 Al20 143.4(2) . . ?
Al2 Al27 Al20 59.03(16) . . ?
Al31 Al27 Al20 88.3(2) 2_657 . ?
Al25 Al27 Al20 56.11(17) . . ?
Al14 Al27 Al20 152.6(3) . . ?
N9 Al28 Al26 127.10(17) . 2_657 ?
N9 Al28 Al26 127.10(17) . . ?
Al26 Al28 Al26 105.8(3) 2_657 . ?
N9 Al28 Al38 140.96(14) . 2_657 ?
Al26 Al28 Al38 60.7(2) 2_657 2_657 ?
Al26 Al28 Al38 63.4(2) . 2_657 ?
N9 Al28 Al38 140.96(14) . . ?
Al26 Al28 Al38 63.4(2) 2_657 . ?
Al26 Al28 Al38 60.7(2) . . ?
Al38 Al28 Al38 78.1(3) 2_657 . ?
Al1 Al29 Al34 169.1(3) . . ?
Al1 Al29 Al4 61.82(14) . . ?
Al34 Al29 Al4 114.9(2) . . ?
Al1 Al29 Al13 60.39(13) . 2_657 ?
Al34 Al29 Al13 119.4(3) . 2_657 ?
Al4 Al29 Al13 120.9(2) . 2_657 ?
Al1 Al29 Al18 63.32(19) . . ?
Al34 Al29 Al18 126.0(3) . . ?
Al4 Al29 Al18 65.7(2) . . ?
Al13 Al29 Al18 97.8(2) 2_657 . ?
Al1 Al29 Al37 127.7(2) . . ?
Al34 Al29 Al37 60.11(17) . . ?
Al4 Al29 Al37 154.6(3) . . ?
Al13 Al29 Al37 77.42(19) 2_657 . ?
Al18 Al29 Al37 96.3(3) . . ?
Al1 Al29 Al31 115.5(2) . 2_657 ?
Al34 Al29 Al31 60.8(2) . 2_657 ?
Al4 Al29 Al31 147.2(3) . 2_657 ?
Al13 Al29 Al31 59.76(18) 2_657 2_657 ?
Al18 Al29 Al31 145.5(2) . 2_657 ?
Al37 Al29 Al31 55.6(2) . 2_657 ?
Al1 Al29 Al19 121.5(2) . . ?
Al34 Al29 Al19 58.33(18) . . ?
Al4 Al29 Al19 60.52(16) . . ?
Al13 Al29 Al19 177.3(3) 2_657 . ?
Al18 Al29 Al19 84.9(2) . . ?
Al37 Al29 Al19 102.0(2) . . ?
Al31 Al29 Al19 117.7(2) 2_657 . ?
Al1 Al29 Al20 108.5(2) . . ?
Al34 Al29 Al20 61.56(18) . . ?
Al4 Al29 Al20 68.52(17) . . ?
Al13 Al29 Al20 120.7(3) 2_657 . ?
Al18 Al29 Al20 130.9(2) . . ?
Al37 Al29 Al20 119.6(2) . . ?
Al31 Al29 Al20 83.3(2) 2_657 . ?
Al19 Al29 Al20 57.21(16) . . ?
Al35 Al31 Al37 61.9(2) . 2_657 ?
Al35 Al31 Al27 150.3(3) . 2_657 ?
Al37 Al31 Al27 137.0(3) 2_657 2_657 ?
Al35 Al31 Al25 141.3(2) . 2_657 ?
Al37 Al31 Al25 116.1(2) 2_657 2_657 ?
Al27 Al31 Al25 59.94(17) 2_657 2_657 ?
Al35 Al31 Al13 85.54(19) . . ?
Al37 Al31 Al13 78.8(2) 2_657 . ?
Al27 Al31 Al13 78.69(17) 2_657 . ?
Al25 Al31 Al13 133.1(2) 2_657 . ?
Al35 Al31 Al34 113.4(3) . 2_657 ?
Al37 Al31 Al34 60.2(2) 2_657 2_657 ?
Al27 Al31 Al34 95.8(2) 2_657 2_657 ?
Al25 Al31 Al34 56.7(2) 2_657 2_657 ?
Al13 Al31 Al34 111.9(3) . 2_657 ?
Al35 Al31 Al29 115.9(3) . 2_657 ?
Al37 Al31 Al29 60.9(2) 2_657 2_657 ?
Al27 Al31 Al29 76.0(2) 2_657 2_657 ?
Al25 Al31 Al29 90.0(2) 2_657 2_657 ?
Al13 Al31 Al29 57.31(17) . 2_657 ?
Al34 Al31 Al29 55.66(18) 2_657 2_657 ?
N10 Al33 Al26 129.5(5) . . ?
N10 Al33 Al17 131.4(5) . . ?
Al26 Al33 Al17 99.1(2) . . ?
N10 Al33 Al23 127.4(6) . . ?
Al26 Al33 Al23 62.5(2) . . ?
Al17 Al33 Al23 68.5(2) . . ?
N10 Al33 Al22 139.0(6) . . ?
Al26 Al33 Al22 61.6(2) . . ?
Al17 Al33 Al22 61.95(16) . . ?
Al23 Al33 Al22 93.4(2) . . ?
Al25 Al34 Al36 169.9(3) . . ?
Al25 Al34 Al29 96.6(2) . . ?
Al36 Al34 Al29 90.7(3) . . ?
Al25 Al34 Al19 115.6(2) . . ?
Al36 Al34 Al19 73.9(2) . . ?
Al29 Al34 Al19 65.3(2) . . ?
Al25 Al34 Al37 115.6(3) . . ?
Al36 Al34 Al37 61.9(2) . . ?
Al29 Al34 Al37 62.77(19) . . ?
Al19 Al34 Al37 108.8(3) . . ?
Al25 Al34 Al31 59.1(2) . 2_657 ?
Al36 Al34 Al31 119.0(2) . 2_657 ?
Al29 Al34 Al31 63.52(19) . 2_657 ?
Al19 Al34 Al31 126.9(2) . 2_657 ?
Al37 Al34 Al31 57.1(2) . 2_657 ?
Al25 Al34 Al20 56.84(18) . . ?
Al36 Al34 Al20 133.1(3) . . ?
Al29 Al34 Al20 64.13(18) . . ?
Al19 Al34 Al20 59.94(17) . . ?
Al37 Al34 Al20 124.55(19) . . ?
Al31 Al34 Al20 85.77(19) 2_657 . ?
N7 Al35 Al31 132.8(5) . . ?
N7 Al35 Al24 127.6(5) . . ?
Al31 Al35 Al24 80.87(19) . . ?
N7 Al35 Al22 130.6(6) . . ?
Al31 Al35 Al22 93.6(2) . . ?
Al24 Al35 Al22 65.7(2) . . ?
N7 Al35 Al37 123.0(6) . 2_657 ?
Al31 Al35 Al37 59.9(2) . 2_657 ?
Al24 Al35 Al37 108.3(3) . 2_657 ?
Al22 Al35 Al37 60.6(2) . 2_657 ?
N8 Al36 Al23 126.8(8) . . ?
N8 Al36 Al34 119.3(9) . . ?
Al23 Al36 Al34 100.7(2) . . ?
N8 Al36 Al37 126.9(7) . . ?
Al23 Al36 Al37 102.3(2) . . ?
Al34 Al36 Al37 60.5(2) . . ?
N8 Al36 Al38 130.5(7) . . ?
Al23 Al36 Al38 61.7(2) . . ?
Al34 Al36 Al38 102.9(2) . . ?
Al37 Al36 Al38 54.1(2) . . ?
Al38 Al37 Al31 142.7(3) . 2_657 ?
Al38 Al37 Al35 138.1(2) . 2_657 ?
Al31 Al37 Al35 58.2(2) 2_657 2_657 ?
Al38 Al37 Al22 81.2(2) . 2_657 ?
Al31 Al37 Al22 91.6(2) 2_657 2_657 ?
Al35 Al37 Al22 59.1(2) 2_657 2_657 ?
Al38 Al37 Al34 108.7(3) . . ?
Al31 Al37 Al34 62.7(2) 2_657 . ?
Al35 Al37 Al34 112.4(3) 2_657 . ?
Al22 Al37 Al34 149.5(3) 2_657 . ?
Al38 Al37 Al36 64.5(3) . . ?
Al31 Al37 Al36 120.2(2) 2_657 . ?
Al35 Al37 Al36 149.4(3) 2_657 . ?
Al22 Al37 Al36 144.8(4) 2_657 . ?
Al34 Al37 Al36 57.6(2) . . ?
Al38 Al37 Al29 81.2(3) . . ?
Al31 Al37 Al29 63.5(2) 2_657 . ?
Al35 Al37 Al29 114.8(3) 2_657 . ?
Al22 Al37 Al29 97.9(2) 2_657 . ?
Al34 Al37 Al29 57.13(17) . . ?
Al36 Al37 Al29 85.1(2) . . ?
Al37 Al38 Al26 159.1(2) . . ?
Al37 Al38 Al18 103.1(2) . . ?
Al26 Al38 Al18 59.9(2) . . ?
Al37 Al38 Al28 145.8(3) . . ?
Al26 Al38 Al28 54.85(18) . . ?
Al18 Al38 Al28 102.7(3) . . ?
Al37 Al38 Al26 100.4(3) . 2_657 ?
Al26 Al38 Al26 94.3(3) . 2_657 ?
Al18 Al38 Al26 98.4(2) . 2_657 ?
Al28 Al38 Al26 53.72(17) . 2_657 ?
Al37 Al38 Al23 102.7(2) . . ?
Al26 Al38 Al23 59.1(2) . . ?
Al18 Al38 Al23 58.83(18) . . ?
Al28 Al38 Al23 109.7(3) . . ?
Al26 Al38 Al23 150.6(4) 2_657 . ?
Al37 Al38 Al36 61.3(2) . . ?
Al26 Al38 Al36 108.5(2) . . ?
Al18 Al38 Al36 103.3(2) . . ?
Al28 Al38 Al36 132.1(2) . . ?
Al26 Al38 Al36 154.2(4) 2_657 . ?
Al23 Al38 Al36 55.1(2) . . ?
N1 Si1 C1C 107.4(7) . . ?
N1 Si1 C1A 113.4(6) . . ?
C1C Si1 C1A 106.2(8) . . ?
N1 Si1 C1B 111.5(7) . . ?
C1C Si1 C1B 112.6(9) . . ?
C1A Si1 C1B 105.6(8) . . ?
N2 Si3 C3C 112.5(10) . . ?
N2 Si3 C3B 109.6(8) . . ?
C3C Si3 C3B 107.1(10) . . ?
N2 Si3 C3A 111.9(6) . . ?
C3C Si3 C3A 104.9(12) . . ?
C3B Si3 C3A 110.7(10) . . ?
N2 Si4 C4C 112.4(8) . . ?
N2 Si4 C4B 112.1(7) . . ?
C4C Si4 C4B 107.7(10) . . ?
N2 Si4 C4A 113.4(7) . . ?
C4C Si4 C4A 108.7(11) . . ?
C4B Si4 C4A 101.7(9) . . ?
N3 Si5 C5C 110.8(6) . . ?
N3 Si5 C5A 111.6(8) . . ?
C5C Si5 C5A 107.5(9) . . ?
N3 Si5 C5B 113.1(7) . . ?
C5C Si5 C5B 106.0(8) . . ?
C5A Si5 C5B 107.5(9) . . ?
N3 Si6 C6C 111.2(9) . . ?
N3 Si6 C6B 113.3(6) . . ?
C6C Si6 C6B 108.4(8) . . ?
N3 Si6 C6A 109.5(6) . . ?
C6C Si6 C6A 106.5(8) . . ?
C6B Si6 C6A 107.6(8) . . ?
N4 Si7 C7B 113.7(8) . . ?
N4 Si7 C7C 111.1(7) . . ?
C7B Si7 C7C 106.3(8) . . ?
N4 Si7 C7A 113.9(7) . . ?
C7B Si7 C7A 105.7(7) . . ?
C7C Si7 C7A 105.5(8) . . ?
N4 Si8 C8A 112.4(7) . . ?
N4 Si8 C8C 113.6(7) . . ?
C8A Si8 C8C 105.8(10) . . ?
N4 Si8 C8B 109.3(9) . . ?
C8A Si8 C8B 108.2(9) . . ?
C8C Si8 C8B 107.2(9) . . ?
N5 Si9 C9B 109.4(9) . . ?
N5 Si9 C9C 113.7(8) . . ?
C9B Si9 C9C 106.5(9) . . ?
N5 Si9 C9A 113.9(6) . . ?
C9B Si9 C9A 108.6(7) . . ?
C9C Si9 C9A 104.2(9) . . ?
N5 Si10 C10C 114.5(10) . . ?
N5 Si10 C10B 111.2(8) . . ?
C10C Si10 C10B 106.6(10) . . ?
N5 Si10 C10A 109.0(8) . . ?
C10C Si10 C10A 120.2(12) . . ?
C10B Si10 C10A 93.2(11) . . ?
N6 Si11 C11C 110.5(8) . . ?
N6 Si11 C11B 119.9(9) . . ?
C11C Si11 C11B 102.2(11) . . ?
N6 Si11 C11A 112.8(7) . . ?
C11C Si11 C11A 106.3(10) . . ?
C11B Si11 C11A 103.9(9) . . ?
N6 Si12 C12C 114.4(7) . . ?
N6 Si12 C12B 112.9(9) . . ?
C12C Si12 C12B 106.0(10) . . ?
N6 Si12 C12A 110.4(10) . . ?
C12C Si12 C12A 102.8(12) . . ?
C12B Si12 C12A 109.7(8) . . ?
N7 Si13 C13A 115.2(8) . . ?
N7 Si13 C13C 115.9(9) . . ?
C13A Si13 C13C 103.3(10) . . ?
N7 Si13 C13B 104.1(9) . . ?
C13A Si13 C13B 106.5(9) . . ?
C13C Si13 C13B 111.6(9) . . ?
N7 Si14 C14B 111.6(8) . . ?
N7 Si14 C14C 112.2(10) . . ?
C14B Si14 C14C 106.0(10) . . ?
N7 Si14 C14A 114.8(10) . . ?
C14B Si14 C14A 103.8(12) . . ?
C14C Si14 C14A 107.7(13) . . ?
N8 Si15 C15A 107.5(12) . . ?
N8 Si15 C15B 112.6(11) . . ?
C15A Si15 C15B 110.9(14) . . ?
N8 Si15 C15C 114.0(16) . . ?
C15A Si15 C15C 108.8(12) . . ?
C15B Si15 C15C 103(2) . . ?
C16C Si16 N8 116.3(14) . . ?
C16C Si16 C16A 123.4(15) . . ?
N8 Si16 C16A 116.8(12) . . ?
C16C Si16 C16B 75(2) . . ?
N8 Si16 C16B 108.1(9) . . ?
C16A Si16 C16B 105.8(11) . . ?
N9 Si17 C17B 118.2(11) . . ?
N9 Si17 C17A 112.7(12) . . ?
C17B Si17 C17A 109.6(14) . . ?
N9 Si17 C17C 106.2(9) . . ?
C17B Si17 C17C 110.2(12) . . ?
C17A Si17 C17C 98.1(16) . . ?
N9 Si17 Si17 31.0(6) . 2_657 ?
C17B Si17 Si17 110.1(11) . 2_657 ?
C17A Si17 Si17 137.3(12) . 2_657 ?
C17C Si17 Si17 82.6(9) . 2_657 ?
N10 Si19 C19C 112.2(8) . . ?
N10 Si19 C19B 112.6(7) . . ?
C19C Si19 C19B 104.9(10) . . ?
N10 Si19 C19A 114.1(9) . . ?
C19C Si19 C19A 108.0(8) . . ?
C19B Si19 C19A 104.2(9) . . ?
N10 Si20 C20A 112.4(8) . . ?
N10 Si20 C20B 114.7(10) . . ?
C20A Si20 C20B 102.3(9) . . ?
N10 Si20 C20C 114.8(9) . . ?
C20A Si20 C20C 100.6(11) . . ?
C20B Si20 C20C 110.5(11) . . ?
Si1 N1 Si1 120.3(9) 2_657 . ?
Si1 N1 Al12 119.8(4) 2_657 . ?
Si1 N1 Al12 119.8(4) . . ?
Si3 N2 Si4 122.7(6) . . ?
Si3 N2 Al11 120.0(7) . . ?
Si4 N2 Al11 116.3(6) . . ?
Si6 N3 Si5 122.8(7) . . ?
Si6 N3 Al15 117.1(6) . . ?
Si5 N3 Al15 119.9(8) . . ?
Si7 N4 Si8 124.5(8) . . ?
Si7 N4 Al21 119.0(6) . . ?
Si8 N4 Al21 116.3(8) . . ?
Si10 N5 Si9 120.2(7) . . ?
Si10 N5 Al25 121.6(8) . . ?
Si9 N5 Al25 118.0(6) . . ?
Si11 N6 Si12 121.4(6) . . ?
Si11 N6 Al16 119.7(7) . . ?
Si12 N6 Al16 117.9(8) . . ?
Si13 N7 Si14 119.5(9) . . ?
Si13 N7 Al35 117.6(8) . . ?
Si14 N7 Al35 122.9(11) . . ?
Si16 N8 Si15 119.2(8) . . ?
Si16 N8 Al36 123.9(11) . . ?
Si15 N8 Al36 116.2(10) . . ?
Si17 N9 Si17 118.0(12) . 2_657 ?
Si17 N9 Al28 121.0(6) . . ?
Si17 N9 Al28 121.0(6) 2_657 . ?
Si19 N10 Si20 117.9(7) . . ?
Si19 N10 Al33 123.6(10) . . ?
Si20 N10 Al33 118.4(8) . . ?
C110 C109 C114 120.0 . . ?
C110 C109 C115 124(4) . . ?
C114 C109 C115 116(4) . . ?
C111 C110 C109 120.0 . . ?
C110 C111 C112 120.0 . . ?
C113 C112 C111 120.0 . . ?
C112 C113 C114 120.0 . . ?
C113 C114 C109 120.0 . . ?
C117 C116 C121 120.0 . . ?
C117 C116 C122 104(3) . . ?
C121 C116 C122 136(3) . . ?
C116 C117 C118 120.0 . . ?
C117 C118 C119 120.0 . . ?
C120 C119 C118 120.0 . . ?
C119 C120 C121 120.0 . . ?
C120 C121 C116 120.0 . . ?
C124 C123 C128 120.0 . . ?
C124 C123 C129 115.7 . . ?
C128 C123 C129 109.4 . . ?
C125 C124 C123 120.0 . . ?
C124 C125 C126 120.0 . . ?
C127 C126 C125 120.0 . . ?
C128 C127 C126 120.0 . . ?
C127 C128 C123 120.0 . . ?
O1A Li1 O1C 107.901(10) . . ?
O1A Li1 O1B 110.431(6) . . ?
O1C Li1 O1B 109.99(2) . . ?
O1A Li1 O1D 108.767(3) . . ?
O1C Li1 O1D 108.597(17) . . ?
O1B Li1 O1D 111.077(15) . . ?
O2A Li2 O2A 104.430(16) . 2_756 ?
O2A Li2 O2B 116.75(2) . 2_756 ?
O2A Li2 O2B 108.80(2) 2_756 2_756 ?
O2A Li2 O2B 108.80(2) . . ?
O2A Li2 O2B 116.75(2) 2_756 . ?
O2B Li2 O2B 101.851(16) 2_756 . ?

loop_
_geom_bond_atom_site_label_1
_geom_bond_atom_site_label_2
_geom_bond_distance
_geom_bond_site_symmetry_2
_geom_bond_publ_flag
Al1 Al29 2.680(5) 2_657 ?
Al1 Al29 2.680(5) . ?
Al1 Al13 2.729(5) . ?
Al1 Al13 2.729(5) 2_657 ?
Al1 Al3 2.729(6) . ?
Al1 Al3 2.729(6) 2_657 ?
Al1 Al4 2.769(4) 2_657 ?
Al1 Al4 2.769(4) . ?
Al1 Al18 2.892(6) . ?
Al1 Al18 2.892(6) 2_657 ?
Al1 Al2 2.893(5) . ?
Al1 Al2 2.893(5) 2_657 ?
Al2 Al27 2.644(7) . ?
Al2 Al6 2.715(5) . ?
Al2 Al3 2.729(6) 2_657 ?
Al2 Al10 2.745(6) . ?
Al2 Al20 2.748(5) . ?
Al2 Al4 2.762(6) . ?
Al2 Al9 2.799(6) . ?
Al2 Al3 2.813(5) . ?
Al3 Al7 2.720(6) . ?
Al3 Al2 2.729(6) 2_657 ?
Al3 Al14 2.757(6) . ?
Al3 Al13 2.759(5) 2_657 ?
Al3 Al10 2.767(5) . ?
Al3 Al4 2.823(5) 2_657 ?
Al3 Al6 2.835(5) 2_657 ?
Al4 Al8 2.657(6) . ?
Al4 Al29 2.711(7) . ?
Al4 Al13 2.774(5) . ?
Al4 Al17 2.779(6) . ?
Al4 Al9 2.803(5) . ?
Al4 Al3 2.823(5) 2_657 ?
Al4 Al19 2.843(5) . ?
Al5 Al15 2.624(6) . ?
Al5 Al7 2.628(5) . ?
Al5 Al8 2.747(5) 2_657 ?
Al5 Al11 2.753(5) . ?
Al5 Al9 2.804(6) 2_657 ?
Al5 Al14 2.850(5) . ?
Al6 Al11 2.621(6) 2_657 ?
Al6 Al12 2.647(5) . ?
Al6 Al10 2.779(6) . ?
Al6 Al7 2.803(6) 2_657 ?
Al6 Al10 2.822(5) 2_657 ?
Al6 Al3 2.835(5) 2_657 ?
Al7 Al11 2.638(5) . ?
Al7 Al21 2.641(5) . ?
Al7 Al14 2.754(5) . ?
Al7 Al6 2.803(6) 2_657 ?
Al7 Al10 2.900(6) . ?
Al8 Al16 2.638(6) . ?
Al8 Al17 2.653(6) . ?
Al8 Al15 2.733(7) 2_657 ?
Al8 Al5 2.747(5) 2_657 ?
Al8 Al9 2.771(6) . ?
Al8 Al19 2.977(7) . ?
Al9 Al11 2.605(5) 2_657 ?
Al9 Al16 2.699(5) . ?
Al9 Al5 2.804(6) 2_657 ?
Al9 Al20 2.831(6) . ?
Al10 Al12 2.638(5) . ?
Al10 Al21 2.665(6) . ?
Al10 Al6 2.822(5) 2_657 ?
Al11 N2 1.858(10) . ?
Al11 Al9 2.605(5) 2_657 ?
Al11 Al6 2.621(6) 2_657 ?
Al12 N1 1.838(15) . ?
Al12 Al10 2.638(5) 2_657 ?
Al12 Al6 2.647(5) 2_657 ?
Al13 Al24 2.659(7) . ?
Al13 Al18 2.728(7) . ?
Al13 Al29 2.745(6) 2_657 ?
Al13 Al3 2.759(5) 2_657 ?
Al13 Al14 2.809(7) 2_657 ?
Al13 Al31 2.818(6) . ?
Al13 Al22 2.884(6) . ?
Al14 Al24 2.662(6) 2_657 ?
Al14 Al13 2.809(7) 2_657 ?
Al14 Al21 2.843(6) . ?
Al14 Al27 2.865(6) . ?
Al15 N3 1.858(12) . ?
Al15 Al24 2.637(6) 2_657 ?
Al15 Al8 2.733(7) 2_657 ?
Al15 Al17 2.789(7) 2_657 ?
Al16 N6 1.838(10) . ?
Al16 Al20 2.684(6) . ?
Al16 Al19 2.706(6) . ?
Al17 Al33 2.631(6) . ?
Al17 Al22 2.760(6) . ?
Al17 Al15 2.789(7) 2_657 ?
Al17 Al24 2.901(8) . ?
Al17 Al23 2.986(8) . ?
Al18 Al18 2.637(9) 2_657 ?
Al18 Al26 2.750(7) . ?
Al18 Al23 2.768(6) . ?
Al18 Al22 2.777(9) . ?
Al18 Al38 2.793(8) . ?
Al18 Al29 2.824(10) . ?
Al19 Al23 2.650(7) . ?
Al19 Al34 2.736(8) . ?
Al19 Al20 2.819(8) . ?
Al19 Al29 2.920(6) . ?
Al20 Al25 2.642(7) . ?
Al20 Al34 2.900(6) . ?
Al20 Al27 2.913(7) . ?
Al20 Al29 2.968(7) . ?
Al21 N4 1.873(13) . ?
Al21 Al27 2.602(8) . ?
Al22 Al35 2.696(10) . ?
Al22 Al33 2.728(6) . ?
Al22 Al26 2.738(9) . ?
Al22 Al37 2.738(6) 2_657 ?
Al22 Al24 2.916(8) . ?
Al23 Al36 2.650(10) . ?
Al23 Al33 2.673(10) . ?
Al23 Al26 2.743(8) . ?
Al23 Al38 2.843(7) . ?
Al24 Al15 2.637(6) 2_657 ?
Al24 Al14 2.662(6) 2_657 ?
Al24 Al35 2.680(6) . ?
Al25 N5 1.814(12) . ?
Al25 Al34 2.629(9) . ?
Al25 Al27 2.688(6) . ?
Al25 Al31 2.700(6) 2_657 ?
Al26 Al28 2.548(7) . ?
Al26 Al33 2.615(8) . ?
Al26 Al38 2.717(11) . ?
Al26 Al38 2.827(7) 2_657 ?
Al27 Al31 2.681(7) 2_657 ?
Al28 N9 1.834(19) . ?
Al28 Al26 2.548(7) 2_657 ?
Al28 Al38 2.812(8) 2_657 ?
Al28 Al38 2.812(8) . ?
Al29 Al34 2.679(7) . ?
Al29 Al13 2.745(6) 2_657 ?
Al29 Al37 2.836(7) . ?
Al29 Al31 2.904(9) 2_657 ?
Al31 Al35 2.629(6) . ?
Al31 Al37 2.677(9) 2_657 ?
Al31 Al27 2.681(7) 2_657 ?
Al31 Al25 2.700(6) 2_657 ?
Al31 Al34 2.833(7) 2_657 ?
Al31 Al29 2.904(9) 2_657 ?
Al33 N10 1.762(12) . ?
Al34 Al36 2.680(10) . ?
Al34 Al37 2.765(7) . ?
Al34 Al31 2.833(7) 2_657 ?
Al35 N7 1.817(15) . ?
Al35 Al37 2.730(9) 2_657 ?
Al36 N8 1.825(14) . ?
Al36 Al37 2.802(8) . ?
Al36 Al38 2.883(8) . ?
Al37 Al38 2.588(10) . ?
Al37 Al31 2.677(9) 2_657 ?
Al37 Al35 2.730(9) 2_657 ?
Al37 Al22 2.738(6) 2_657 ?
Al38 Al26 2.827(7) 2_657 ?
Si1 N1 1.716(8) . ?
Si1 C1C 1.91(2) . ?
Si1 C1A 1.903(15) . ?
Si1 C1B 1.909(17) . ?
Si3 N2 1.692(11) . ?
Si3 C3C 1.82(2) . ?
Si3 C3B 1.842(19) . ?
Si3 C3A 1.88(2) . ?
Si4 N2 1.741(12) . ?
Si4 C4C 1.835(18) . ?
Si4 C4B 1.836(16) . ?
Si4 C4A 1.853(19) . ?
Si5 N3 1.736(11) . ?
Si5 C5C 1.881(17) . ?
Si5 C5A 1.908(18) . ?
Si5 C5B 1.953(17) . ?
Si6 N3 1.704(13) . ?
Si6 C6C 1.841(15) . ?
Si6 C6B 1.850(16) . ?
Si6 C6A 1.884(15) . ?
Si7 N4 1.706(14) . ?
Si7 C7B 1.810(15) . ?
Si7 C7C 1.818(16) . ?
Si7 C7A 1.896(13) . ?
Si8 N4 1.746(12) . ?
Si8 C8A 1.801(17) . ?
Si8 C8C 1.86(2) . ?
Si8 C8B 1.87(2) . ?
Si9 N5 1.755(13) . ?
Si9 C9B 1.863(19) . ?
Si9 C9C 1.900(19) . ?
Si9 C9A 1.937(14) . ?
Si10 N5 1.704(11) . ?
Si10 C10C 1.76(2) . ?
Si10 C10B 1.94(3) . ?
Si10 C10A 2.00(2) . ?
Si11 N6 1.669(14) . ?
Si11 C11C 1.800(18) . ?
Si11 C11B 1.860(16) . ?
Si11 C11A 1.870(19) . ?
Si12 N6 1.776(14) . ?
Si12 C12C 1.86(2) . ?
Si12 C12B 1.894(17) . ?
Si12 C12A 1.952(18) . ?
Si13 N7 1.742(17) . ?
Si13 C13A 1.87(2) . ?
Si13 C13C 1.90(2) . ?
Si13 C13B 1.989(18) . ?
Si14 N7 1.761(14) . ?
Si14 C14B 1.895(16) . ?
Si14 C14C 1.90(2) . ?
Si14 C14A 2.05(4) . ?
Si15 N8 1.75(2) . ?
Si15 C15A 1.861(13) . ?
Si15 C15B 1.862(14) . ?
Si15 C15C 1.871(13) . ?
Si16 C16C 1.33(2) . ?
Si16 N8 1.697(18) . ?
Si16 C16A 1.856(13) . ?
Si16 C16B 2.06(3) . ?
Si17 N9 1.654(11) . ?
Si17 C17B 1.85(2) . ?
Si17 C17A 2.06(4) . ?
Si17 C17C 2.06(3) . ?
Si17 Si17 2.835(18) 2_657 ?
Si19 N10 1.734(15) . ?
Si19 C19C 1.827(18) . ?
Si19 C19B 1.84(2) . ?
Si19 C19A 1.920(17) . ?
Si20 N10 1.738(16) . ?
Si20 C20A 1.901(18) . ?
Si20 C20B 1.917(18) . ?
Si20 C20C 1.94(2) . ?
N1 Si1 1.716(8) 2_657 ?
N9 Si17 1.654(11) 2_657 ?
C109 C110 1.3900 . ?
C109 C114 1.3900 . ?
C109 C115 1.50(5) . ?
C110 C111 1.3900 . ?
C111 C112 1.3900 . ?
C112 C113 1.3900 . ?
C113 C114 1.3900 . ?
C116 C117 1.3900 . ?
C116 C121 1.3900 . ?
C116 C122 1.48(3) . ?
C117 C118 1.3900 . ?
C118 C119 1.3900 . ?
C119 C120 1.3900 . ?
C120 C121 1.3900 . ?
C123 C124 1.3900 . ?
C123 C128 1.3900 . ?
C123 C129 1.4609 . ?
C124 C125 1.3900 . ?
C125 C126 1.3900 . ?
C126 C127 1.3900 . ?
C127 C128 1.3900 . ?
Li1 O1A 1.9923(4) . ?
Li1 O1C 2.0001(4) . ?
Li1 O1B 2.0023(5) . ?
Li1 O1D 2.0400(6) . ?
Li2 O2A 2.0009(3) . ?
Li2 O2A 2.0009(3) 2_756 ?
Li2 O2B 2.0585(3) 2_756 ?
Li2 O2B 2.0585(3) . ?
